data_7229753
loop_
_publ_author_name
'Zhu, Mei'
'Jia, Lingjie'
'Li, Yang'
'Li, Yungai'
'Zhang, Li'
'Zhang, Wei'
'L\"u, Yaohong'

_publ_section_title
;
 Nitronyl nitroxide bridged 3d--4f hetero-tri-spin chains: synthesis
 strategy, crystal structure and magnetic properties
;
_journal_issue 4
_journal_name_full CrystEngComm
_journal_page_first 420
_journal_paper_doi 10.1039/C7CE01962A
_journal_volume 20
_journal_year 2018
_chemical_formula_sum 'C119 H95 Cu Er3 F66 N8 O34'
_chemical_formula_weight 4000.36
_space_group_IT_number 2
_space_group_name_Hall '-P 1'
_space_group_name_H-M_alt 'P -1'
_symmetry_cell_setting triclinic
_symmetry_space_group_name_Hall '-P 1'
_symmetry_space_group_name_H-M 'P -1'
_atom_sites_solution_hydrogens geom
_atom_sites_solution_primary direct
_atom_sites_solution_secondary difmap
_audit_creation_method SHELXL-97
_audit_update_record
;
2017-09-21 deposited with the CCDC.
2017-12-14 downloaded from the CCDC.
;
_cell_angle_alpha 90.187(2)
_cell_angle_beta 107.280(2)
_cell_angle_gamma 114.422(2)
_cell_formula_units_Z 2
_cell_length_a 19.923(4)
_cell_length_b 19.960(4)
_cell_length_c 21.718(4)
_cell_measurement_reflns_used 22747
_cell_measurement_temperature 113(2)
_cell_measurement_theta_max 27.9
_cell_measurement_theta_min 1.1
_cell_volume 7429(3)
_computing_cell_refinement 'Bruker XSCANS'
_computing_data_collection 'Bruker XSCANS'
_computing_data_reduction 'Bruker SHELXTL'
_computing_molecular_graphics 'Bruker SHELXTL'
_computing_publication_material 'Bruker SHELXTL'
_computing_structure_refinement 'SHELXL-97 (Sheldrick, 1997)'
_computing_structure_solution 'SHELXS-97 (Sheldrick, 1990)'
_diffrn_ambient_temperature 113(2)
_diffrn_detector_area_resol_mean 28.5714
_diffrn_measured_fraction_theta_full 0.995
_diffrn_measured_fraction_theta_max 0.995
_diffrn_measurement_device_type 'Bruker P4'
_diffrn_measurement_method 'profile data from \w-scans'
_diffrn_radiation_monochromator graphite
_diffrn_radiation_source 'fine-focus sealed tube'
_diffrn_radiation_type MoK\a
_diffrn_radiation_wavelength 0.71073
_diffrn_reflns_av_R_equivalents 0.0680
_diffrn_reflns_av_sigmaI/netI 0.0990
_diffrn_reflns_limit_h_max 23
_diffrn_reflns_limit_h_min -23
_diffrn_reflns_limit_k_max 23
_diffrn_reflns_limit_k_min -23
_diffrn_reflns_limit_l_max 25
_diffrn_reflns_limit_l_min -23
_diffrn_reflns_number 63825
_diffrn_reflns_theta_full 25.01
_diffrn_reflns_theta_max 25.01
_diffrn_reflns_theta_min 1.13
_diffrn_standards_decay_% 0
_diffrn_standards_interval_count 0
_diffrn_standards_interval_time 0
_diffrn_standards_number 0
_exptl_absorpt_coefficient_mu 1.975
_exptl_absorpt_correction_T_max 1.000
_exptl_absorpt_correction_T_min 0.696
_exptl_absorpt_correction_type multi-scan
_exptl_crystal_colour green
_exptl_crystal_density_diffrn 1.788
_exptl_crystal_density_meas 0
_exptl_crystal_density_method 'not measured'
_exptl_crystal_description Prism
_exptl_crystal_F_000 3927
_exptl_crystal_size_max 0.28
_exptl_crystal_size_mid 0.23
_exptl_crystal_size_min 0.20
_refine_diff_density_max 1.114
_refine_diff_density_min -0.930
_refine_diff_density_rms 0.137
_refine_ls_extinction_method none
_refine_ls_goodness_of_fit_ref 0.981
_refine_ls_hydrogen_treatment constr
_refine_ls_matrix_type full
_refine_ls_number_parameters 2096
_refine_ls_number_reflns 26074
_refine_ls_number_restraints 1320
_refine_ls_restrained_S_all 0.981
_refine_ls_R_factor_all 0.0752
_refine_ls_R_factor_gt 0.0601
_refine_ls_shift/su_max 0.003
_refine_ls_shift/su_mean 0.000
_refine_ls_structure_factor_coef Fsqd
_refine_ls_weighting_details 'calc w=1/[\s^2^(Fo^2^)+(0.1000P)^2^+0.0000P] where P=(Fo^2^+2Fc^2^)/3'
_refine_ls_weighting_scheme calc
_refine_ls_wR_factor_gt 0.1574
_refine_ls_wR_factor_ref 0.1702
_reflns_number_gt 21834
_reflns_number_total 26074
_reflns_threshold_expression >2sigma(I)
_cod_data_source_file c7ce01962a2.cif
_cod_data_source_block 1_CCDC5
_cod_depositor_comments
;
The following automatic conversions were performed:

'_exptl_absorpt_correction_type' value 'Multi-scan' changed to
'multi-scan' according to
/home/data/users/saulius/crontab/automatic-downloads/rss-feeds/RSC/lib/dictionaries/cif_core.dic
dictionary named 'cif_core.dic' version 2.4.2 from 2011-04-26.

Automatic conversion script
Id: cif_fix_values 4973 2017-02-22 13:04:09Z antanas 

 Adding full bibliography for 7229746--7229753.cif.
;
_cod_original_sg_symbol_H-M P-1
_cod_database_code 7229753

loop_
_symmetry_equiv_pos_as_xyz
'x, y, z'
'-x, -y, -z'

loop_
_atom_site_label
_atom_site_type_symbol
_atom_site_fract_x
_atom_site_fract_y
_atom_site_fract_z
_atom_site_U_iso_or_equiv
_atom_site_adp_type
_atom_site_occupancy
_atom_site_symmetry_multiplicity
_atom_site_calc_flag
_atom_site_refinement_flags
Er3 Er -0.287993(18) 0.398663(16) 0.763302(15) 0.01636(9) Uani 1 1 d .
Er2 Er 0.001965(18) 0.168816(16) 0.796651(15) 0.01538(9) Uani 1 1 d .
Er1 Er 0.234997(18) -0.099961(16) 0.791268(14) 0.01498(9) Uani 1 1 d .
Cu1 Cu 0.45113(5) -0.35326(5) 0.71111(4) 0.0202(2) Uani 1 1 d .
O17 O -0.0853(3) 0.1313(3) 0.6883(2) 0.0237(8) Uani 1 1 d U
F13 F 0.0620(3) -0.2410(2) 0.5297(2) 0.0332(11) Uani 1 1 d U
O1 O 0.3624(3) -0.3963(3) 0.6320(2) 0.0208(8) Uani 1 1 d U
O2 O 0.3875(3) -0.3864(3) 0.7672(2) 0.0225(8) Uani 1 1 d U
O4 O 0.5113(3) -0.2991(3) 0.6570(2) 0.0235(8) Uani 1 1 d U
F14 F 0.0148(3) -0.2742(3) 0.6077(2) 0.0388(12) Uani 1 1 d U
F15 F 0.0250(3) -0.1707(3) 0.5715(2) 0.0413(12) Uani 1 1 d U
O13 O 0.2673(3) -0.0802(2) 0.9045(2) 0.0205(8) Uani 1 1 d U
F57 F -0.1870(3) 0.2886(3) 0.6267(2) 0.0384(12) Uani 1 1 d U
O11 O 0.2167(3) -0.0098(2) 0.7280(2) 0.0220(8) Uani 1 1 d U
F26 F 0.1584(3) 0.0734(3) 0.6525(2) 0.0397(12) Uani 1 1 d U
F39 F -0.1890(3) -0.0813(2) 0.8352(2) 0.0403(12) Uani 1 1 d U
O24 O -0.1851(3) 0.3705(2) 0.8241(2) 0.0194(7) Uani 1 1 d U
N7 N -0.4290(3) 0.4545(3) 0.7647(3) 0.0203(6) Uani 1 1 d U
F2 F 0.2498(3) -0.4431(2) 0.5167(2) 0.0366(12) Uani 1 1 d U
F37 F -0.2513(3) -0.0439(2) 0.7560(2) 0.0378(12) Uani 1 1 d U
O6 O 0.4638(3) -0.2292(2) 0.7403(2) 0.0192(7) Uani 1 1 d U
F46 F 0.2752(3) 0.3607(2) 0.8867(2) 0.0453(13) Uani 1 1 d U
F30 F 0.4673(3) 0.1211(3) 0.9184(2) 0.0418(12) Uani 1 1 d U
F29 F 0.5084(3) 0.0937(2) 0.8456(2) 0.0359(11) Uani 1 1 d U
F43 F 0.0910(3) 0.0143(2) 0.9474(2) 0.0438(13) Uani 1 1 d U
O26 O -0.2571(3) 0.3393(2) 0.6912(2) 0.0219(8) Uani 1 1 d U
O9 O 0.1415(3) -0.1661(3) 0.6942(2) 0.0211(8) Uani 1 1 d U
F11 F 0.5901(3) -0.2519(2) 0.5705(2) 0.0364(12) Uani 1 1 d U
F40 F -0.0858(3) 0.1526(3) 1.0237(2) 0.0408(12) Uani 1 1 d U
O29 O -0.2089(3) 0.5028(3) 0.8411(2) 0.0257(8) Uani 1 1 d U
O12 O 0.1572(3) -0.2111(2) 0.8179(2) 0.0206(8) Uani 1 1 d U
O32 O -0.3633(3) 0.4510(2) 0.7869(2) 0.0201(7) Uani 1 1 d U
O7 O 0.3050(3) -0.1690(2) 0.8257(2) 0.0162(7) Uani 1 1 d U
O19 O 0.0548(3) 0.1132(3) 0.8792(2) 0.0204(8) Uani 1 1 d U
O16 O 0.3824(3) 0.2733(3) 0.9104(2) 0.0241(7) Uani 1 1 d U
O27 O -0.3896(3) 0.2813(3) 0.7311(2) 0.0238(8) Uani 1 1 d U
F9 F 0.6642(3) -0.3563(2) 0.8637(2) 0.0357(11) Uani 1 1 d U
N2 N 0.3651(3) -0.1751(3) 0.8188(3) 0.0172(6) Uani 1 1 d U
N3 N 0.0878(3) -0.0530(3) 0.7905(3) 0.0192(6) Uani 1 1 d U
N6 N -0.1284(3) 0.3602(3) 0.8162(3) 0.0195(6) Uani 1 1 d U
O20 O 0.1211(3) 0.2605(3) 0.8603(2) 0.0206(8) Uani 1 1 d U
N4 N 0.0350(3) 0.0217(3) 0.7553(3) 0.0191(6) Uani 1 1 d U
O21 O -0.0252(3) 0.1978(3) 0.8877(2) 0.0225(8) Uani 1 1 d U
O5 O 0.0967(3) -0.3755(3) 0.5550(2) 0.0246(7) Uani 1 1 d U
F23 F 0.0997(3) -0.3458(2) 0.9167(2) 0.0429(13) Uani 1 1 d U
F20 F 0.2628(3) -0.1250(3) 1.0585(2) 0.0443(13) Uani 1 1 d U
O23 O -0.0413(3) 0.2592(2) 0.7731(2) 0.0187(7) Uani 1 1 d U
O18 O 0.0718(3) 0.2327(3) 0.7298(2) 0.0246(8) Uani 1 1 d U
N1 N 0.4390(3) -0.2037(3) 0.7790(3) 0.0181(6) Uani 1 1 d U
F22 F 0.0291(3) -0.3304(3) 0.8290(3) 0.0487(14) Uani 1 1 d U
O22 O -0.1099(3) 0.0684(2) 0.7986(2) 0.0218(8) Uani 1 1 d U
O10 O 0.3481(3) 0.0077(2) 0.8320(2) 0.0218(8) Uani 1 1 d U
F51 F -0.1051(3) 0.6178(3) 0.6966(2) 0.0465(14) Uani 1 1 d U
C82 C -0.1325(4) 0.2941(4) 0.7958(4) 0.0199(6) Uani 1 1 d U
F17 F 0.3302(3) -0.1149(3) 0.5711(2) 0.0529(15) Uani 1 1 d U
F41 F 0.0284(3) 0.2239(3) 1.0202(2) 0.0469(14) Uani 1 1 d U
O14 O 0.1382(3) -0.0777(2) 0.8169(2) 0.0197(7) Uani 1 1 d U
O28 O -0.3032(3) 0.3605(3) 0.8625(2) 0.0268(8) Uani 1 1 d U
F48 F 0.2227(3) 0.3952(3) 0.9437(3) 0.0513(15) Uani 1 1 d U
C118 C 0.2977(4) -0.2577(4) 0.7122(3) 0.0184(6) Uani 1 1 d U
F8 F 0.6692(3) -0.2540(3) 0.8996(2) 0.0449(13) Uani 1 1 d U
O34 O -0.2336(3) 0.7040(3) 0.6156(2) 0.0272(7) Uani 1 1 d U
O33 O -0.5540(3) 0.5241(3) 0.6795(2) 0.0227(8) Uani 1 1 d U
F24 F 0.1213(3) -0.3588(2) 0.8277(3) 0.0531(16) Uani 1 1 d U
F44 F 0.1846(3) 0.0993(3) 1.0206(2) 0.0501(14) Uani 1 1 d U
F56 F -0.2955(3) 0.2098(3) 0.5620(2) 0.0503(14) Uani 1 1 d U
O30 O -0.2116(3) 0.4890(3) 0.7163(2) 0.0236(8) Uani 1 1 d U
N8 N -0.5191(4) 0.4889(3) 0.7133(3) 0.0218(6) Uani 1 1 d U
F49 F -0.1590(3) 0.5904(3) 0.5936(2) 0.0471(14) Uani 1 1 d U
O31 O -0.3719(3) 0.4008(3) 0.6632(2) 0.0245(8) Uani 1 1 d U
F53 F -0.4286(3) 0.4437(3) 0.5067(3) 0.0658(18) Uani 1 1 d U
F6 F 0.2963(3) -0.3820(3) 0.8372(2) 0.0448(13) Uani 1 1 d U
C80 C -0.2601(4) 0.2064(4) 0.8050(4) 0.0223(8) Uani 1 1 d U
H80 H -0.2548 0.2406 0.8374 0.027 Uiso 1 1 calc R
O25 O -0.4038(3) 0.0271(3) 0.7160(2) 0.0278(7) Uani 1 1 d U
F25 F 0.2278(4) 0.0486(3) 0.6069(2) 0.0594(16) Uani 1 1 d U
F5 F 0.3011(3) -0.4862(3) 0.8386(2) 0.0516(15) Uani 1 1 d U
F27 F 0.2718(3) 0.1559(3) 0.6620(3) 0.0502(15) Uani 1 1 d U
O15 O 0.0251(3) 0.0810(2) 0.7446(2) 0.0185(7) Uani 1 1 d U
F58 F -0.5275(3) 0.1339(3) 0.6091(2) 0.0473(14) Uani 1 1 d U
F31 F -0.1375(3) 0.0802(3) 0.5244(2) 0.0585(16) Uani 1 1 d U
F59 F -0.5046(3) 0.1329(3) 0.7120(3) 0.0522(14) Uani 1 1 d U
F4 F 0.1998(3) -0.4774(3) 0.7773(2) 0.0546(16) Uani 1 1 d U
F28 F 0.4850(3) 0.1892(2) 0.8437(3) 0.0522(16) Uani 1 1 d U
C109 C -0.3115(4) 0.5925(4) 0.7303(4) 0.0220(8) Uani 1 1 d U
H109 H -0.2927 0.5835 0.7725 0.026 Uiso 1 1 calc R
C48 C 0.1773(4) 0.0837(4) 0.8222(3) 0.0189(6) Uani 1 1 d U
C33 C 0.1576(4) -0.2363(4) 0.8706(3) 0.0219(7) Uani 1 1 d U
F60 F -0.5460(3) 0.2091(3) 0.6650(3) 0.0502(14) Uani 1 1 d U
O8 O 0.3021(3) -0.0911(2) 0.7179(2) 0.0212(8) Uani 1 1 d U
C111 C -0.4179(4) 0.5690(4) 0.6332(4) 0.0224(8) Uani 1 1 d U
H111 H -0.4710 0.5448 0.6099 0.027 Uiso 1 1 calc R
F1 F 0.2636(3) -0.5383(3) 0.5501(2) 0.0520(15) Uani 1 1 d U
N5 N -0.0604(3) 0.3077(3) 0.7938(3) 0.0194(6) Uani 1 1 d U
C59 C 0.1129(4) 0.1384(4) 0.9316(3) 0.0212(7) Uani 1 1 d U
C23 C 0.4957(4) -0.1481(4) 0.8392(3) 0.0181(7) Uani 1 1 d U
F38 F -0.2664(3) -0.0372(3) 0.8494(3) 0.0549(16) Uani 1 1 d U
C26 C 0.4380(4) -0.1506(4) 0.8753(3) 0.0177(7) Uani 1 1 d U
F7 F 0.7464(3) -0.2536(3) 0.8491(2) 0.0414(12) Uani 1 1 d U
C76 C -0.3354(4) 0.0895(4) 0.7349(4) 0.0248(7) Uani 1 1 d U
C47 C 0.2310(4) 0.0800(4) 0.8789(3) 0.0199(7) Uani 1 1 d U
H47 H 0.2201 0.0359 0.8966 0.024 Uiso 1 1 calc R
C83 C 0.0755(4) 0.4013(4) 0.8452(4) 0.0276(18) Uani 1 1 d U
H83A H 0.0747 0.3807 0.8850 0.041 Uiso 1 1 calc R
H83B H 0.1090 0.4537 0.8551 0.041 Uiso 1 1 calc R
H83C H 0.0947 0.3775 0.8208 0.041 Uiso 1 1 calc R
C61 C 0.1716(4) 0.2658(4) 0.9117(3) 0.0209(7) Uani 1 1 d U
F65 F -0.1205(4) 0.6150(3) 0.9914(2) 0.0608(17) Uani 1 1 d U
C107 C -0.2886(4) 0.6545(4) 0.6390(4) 0.0242(7) Uani 1 1 d U
C40 C 0.2641(4) 0.0532(4) 0.7209(3) 0.0221(8) Uani 1 1 d U
F42 F -0.0663(3) 0.2540(2) 0.9838(2) 0.0436(13) Uani 1 1 d U
C9 C 0.3144(4) -0.4272(4) 0.7461(4) 0.0218(7) Uani 1 1 d U
F21 F 0.3669(3) -0.0708(3) 1.0342(2) 0.0638(17) Uani 1 1 d U
C78 C -0.2097(4) 0.1708(4) 0.7278(3) 0.0220(8) Uani 1 1 d U
H78 H -0.1702 0.1808 0.7098 0.026 Uiso 1 1 calc R
C64 C 0.0590(5) 0.2316(4) 0.6693(4) 0.0266(8) Uani 1 1 d U
C28 C 0.2798(4) -0.1075(4) 0.6572(3) 0.0225(8) Uani 1 1 d U
F55 F -0.2611(3) 0.3252(3) 0.5579(2) 0.0511(14) Uani 1 1 d U
C5 C 0.6740(4) -0.2889(4) 0.8498(4) 0.0249(10) Uani 1 1 d U
C50 C 0.2653(4) 0.2118(4) 0.8256(3) 0.0199(7) Uani 1 1 d U
H50 H 0.2778 0.2551 0.8067 0.024 Uiso 1 1 calc R
C66 C -0.0758(5) 0.1414(4) 0.6349(4) 0.0263(8) Uani 1 1 d U
C110 C -0.3905(4) 0.5556(4) 0.6961(4) 0.0214(7) Uani 1 1 d U
C19 C 0.1589(4) -0.3319(4) 0.6663(3) 0.0201(7) Uani 1 1 d U
H19 H 0.1101 -0.3551 0.6714 0.024 Uiso 1 1 calc R
C30 C 0.1412(4) -0.1740(4) 0.6362(3) 0.0218(7) Uani 1 1 d U
C18 C 0.2229(4) -0.2924(4) 0.7185(3) 0.0194(7) Uani 1 1 d U
H18 H 0.2174 -0.2881 0.7592 0.023 Uiso 1 1 calc R
C112 C -0.3676(4) 0.6178(4) 0.6046(4) 0.0235(8) Uani 1 1 d U
H112 H -0.3868 0.6260 0.5621 0.028 Uiso 1 1 calc R
F66 F -0.0762(4) 0.6192(3) 0.9157(3) 0.081(2) Uani 1 1 d U
C35 C 0.2501(4) -0.1234(4) 0.9450(3) 0.0222(8) Uani 1 1 d U
C108 C -0.2598(4) 0.6426(4) 0.7029(4) 0.0231(8) Uani 1 1 d U
H108 H -0.2070 0.6678 0.7267 0.028 Uiso 1 1 calc R
C44 C 0.4304(4) 0.2762(4) 0.9750(4) 0.0267(9) Uani 1 1 d U
H44A H 0.4538 0.2422 0.9748 0.032 Uiso 1 1 calc R
H44B H 0.3988 0.2611 1.0034 0.032 Uiso 1 1 calc R
C39 C 0.3406(4) 0.0959(4) 0.7600(3) 0.0216(8) Uani 1 1 d U
H39 H 0.3686 0.1427 0.7505 0.026 Uiso 1 1 calc R
F45 F 0.0669(3) 0.0755(3) 1.0124(3) 0.0521(15) Uani 1 1 d U
C7 C 0.2962(4) -0.4427(4) 0.6312(3) 0.0212(7) Uani 1 1 d U
C2 C 0.5829(4) -0.2602(4) 0.6777(4) 0.0241(8) Uani 1 1 d U
F3 F 0.1687(3) -0.5187(3) 0.5578(2) 0.0587(17) Uani 1 1 d U
C4 C 0.6124(4) -0.2936(4) 0.7858(4) 0.0242(8) Uani 1 1 d U
C65 C -0.0092(4) 0.1877(4) 0.6206(4) 0.0272(8) Uani 1 1 d U
H65 H -0.0110 0.1888 0.5773 0.033 Uiso 1 1 calc R
C32 C 0.1011(4) -0.3185(4) 0.8619(4) 0.0233(9) Uani 1 1 d U
F47 F 0.2981(3) 0.3451(3) 0.9862(3) 0.0628(18) Uani 1 1 d U
C20 C 0.3654(4) -0.2128(4) 0.7682(3) 0.0176(6) Uani 1 1 d U
C49 C 0.1959(4) 0.1512(4) 0.7964(3) 0.0193(7) Uani 1 1 d U
H49 H 0.1605 0.1547 0.7589 0.023 Uiso 1 1 calc R
C21 C 0.5585(4) -0.1726(4) 0.8743(4) 0.0256(17) Uani 1 1 d U
H21A H 0.5342 -0.2225 0.8831 0.038 Uiso 1 1 calc R
H21B H 0.5913 -0.1400 0.9146 0.038 Uiso 1 1 calc R
H21C H 0.5895 -0.1707 0.8473 0.038 Uiso 1 1 calc R
C69 C -0.1447(4) 0.0483(4) 0.8384(4) 0.0221(7) Uani 1 1 d U
C16 C 0.3046(4) -0.2661(4) 0.6509(3) 0.0188(7) Uani 1 1 d U
H16 H 0.3536 -0.2450 0.6459 0.023 Uiso 1 1 calc R
C51 C 0.1034(4) 0.0203(4) 0.7907(3) 0.0188(6) Uani 1 1 d U
C72 C -0.0476(4) 0.1969(4) 0.9881(4) 0.0239(10) Uani 1 1 d U
F34 F 0.1510(4) 0.3547(3) 0.6787(3) 0.0694(19) Uani 1 1 d U
C45 C 0.3173(4) 0.2091(4) 0.8835(3) 0.0212(7) Uani 1 1 d U
C77 C -0.2764(4) 0.1053(4) 0.7063(4) 0.0234(8) Uani 1 1 d U
H77 H -0.2827 0.0714 0.6732 0.028 Uiso 1 1 calc R
C113 C -0.4447(4) 0.5008(4) 0.7234(4) 0.0210(6) Uani 1 1 d U
C31 C 0.0603(4) -0.2164(4) 0.5858(3) 0.0226(9) Uani 1 1 d U
C71 C -0.0670(4) 0.1581(4) 0.9186(4) 0.0226(8) Uani 1 1 d U
C10 C 0.2773(4) -0.4437(4) 0.8002(4) 0.0229(9) Uani 1 1 d U
F35 F 0.1141(3) 0.2879(3) 0.5882(3) 0.0647(18) Uani 1 1 d U
F50 F -0.1030(4) 0.5270(3) 0.6464(3) 0.0615(17) Uani 1 1 d U
F61 F -0.2894(5) 0.2820(4) 0.9627(3) 0.086(2) Uani 1 1 d U
F18 F 0.4088(3) -0.0821(4) 0.6655(3) 0.0713(19) Uani 1 1 d U
C54 C -0.0282(5) -0.1158(4) 0.8215(4) 0.0303(18) Uani 1 1 d U
H54A H 0.0001 -0.1363 0.8532 0.045 Uiso 1 1 calc R
H54B H -0.0828 -0.1495 0.8069 0.045 Uiso 1 1 calc R
H54C H -0.0210 -0.0690 0.8408 0.045 Uiso 1 1 calc R
C15 C 0.2383(4) -0.3059(4) 0.5967(3) 0.0199(7) Uani 1 1 d U
H15 H 0.2430 -0.3108 0.5558 0.024 Uiso 1 1 calc R
C95 C -0.2226(5) 0.5069(4) 0.6589(4) 0.0242(8) Uani 1 1 d U
F62 F -0.2647(4) 0.3725(4) 1.0296(3) 0.092(3) Uani 1 1 d U
C92 C -0.4150(4) 0.2347(4) 0.6806(4) 0.0244(8) Uani 1 1 d U
C84 C -0.0074(4) 0.3886(4) 0.8047(4) 0.0201(7) Uani 1 1 d U
F63 F -0.3765(4) 0.3170(4) 0.9563(3) 0.0704(19) Uani 1 1 d U
C24 C 0.4576(4) -0.0776(4) 0.9119(4) 0.0256(17) Uani 1 1 d U
H24A H 0.4655 -0.0403 0.8837 0.038 Uiso 1 1 calc R
H24B H 0.5045 -0.0636 0.9485 0.038 Uiso 1 1 calc R
H24C H 0.4155 -0.0823 0.9271 0.038 Uiso 1 1 calc R
C22 C 0.5323(5) -0.0740(4) 0.8144(4) 0.0287(18) Uani 1 1 d U
H22A H 0.5567 -0.0801 0.7841 0.043 Uiso 1 1 calc R
H22B H 0.5708 -0.0368 0.8505 0.043 Uiso 1 1 calc R
H22C H 0.4925 -0.0587 0.7931 0.043 Uiso 1 1 calc R
C52 C -0.0128(4) -0.1771(4) 0.7284(4) 0.0285(18) Uani 1 1 d U
H52A H 0.0130 -0.1669 0.6963 0.043 Uiso 1 1 calc R
H52B H -0.0678 -0.2061 0.7075 0.043 Uiso 1 1 calc R
H52C H 0.0074 -0.2042 0.7591 0.043 Uiso 1 1 calc R
C1 C 0.6135(5) -0.2131(4) 0.6274(4) 0.0255(10) Uani 1 1 d U
F64 F -0.1732(4) 0.6414(3) 0.9022(3) 0.085(2) Uani 1 1 d U
C38 C 0.3758(4) 0.0699(4) 0.8132(3) 0.0219(7) Uani 1 1 d U
C8 C 0.2667(4) -0.4593(4) 0.6826(3) 0.0214(8) Uani 1 1 d U
H8 H 0.2147 -0.4922 0.6744 0.026 Uiso 1 1 calc R
C89 C -0.2609(4) 0.2757(4) 0.5974(4) 0.0228(9) Uani 1 1 d U
C91 C -0.3749(4) 0.2324(4) 0.6382(4) 0.0237(8) Uani 1 1 d U
H91 H -0.4006 0.1952 0.6024 0.028 Uiso 1 1 calc R
C102 C -0.1943(5) 0.5178(4) 0.9012(4) 0.0270(8) Uani 1 1 d U
C97 C -0.3613(5) 0.4292(4) 0.6140(4) 0.0255(8) Uani 1 1 d U
F19 F 0.2875(4) -0.0214(3) 1.0231(2) 0.0624(18) Uani 1 1 d U
C14 C 0.1662(4) -0.3378(4) 0.6047(3) 0.0211(7) Uani 1 1 d U
C60 C 0.1714(4) 0.2100(4) 0.9504(3) 0.0212(8) Uani 1 1 d U
H60 H 0.2116 0.2213 0.9897 0.025 Uiso 1 1 calc R
C57 C -0.1073(5) -0.0637(4) 0.7099(4) 0.0332(19) Uani 1 1 d U
H57A H -0.1111 -0.0547 0.7519 0.050 Uiso 1 1 calc R
H57B H -0.1442 -0.1135 0.6897 0.050 Uiso 1 1 calc R
H57C H -0.1184 -0.0290 0.6830 0.050 Uiso 1 1 calc R
F36 F 0.1886(3) 0.2708(3) 0.6735(3) 0.0627(17) Uani 1 1 d U
C27 C 0.3468(5) -0.0770(4) 0.6280(4) 0.0245(10) Uani 1 1 d U
F32 F -0.1958(4) 0.0326(4) 0.5895(3) 0.083(2) Uani 1 1 d U
C56 C -0.0256(4) -0.0542(4) 0.7178(3) 0.0196(7) Uani 1 1 d U
F54 F -0.4967(3) 0.3931(3) 0.5659(3) 0.0605(16) Uani 1 1 d U
C117 C -0.4693(5) 0.4622(4) 0.8574(4) 0.0332(19) Uani 1 1 d U
H11A H -0.4190 0.4670 0.8837 0.050 Uiso 1 1 calc R
H11B H -0.5066 0.4386 0.8793 0.050 Uiso 1 1 calc R
H11C H -0.4664 0.5107 0.8503 0.050 Uiso 1 1 calc R
C79 C -0.2011(4) 0.2228(4) 0.7769(4) 0.0210(7) Uani 1 1 d U
F52 F -0.4461(4) 0.3340(3) 0.5273(3) 0.086(2) Uani 1 1 d U
C101 C -0.2225(5) 0.4685(4) 0.9425(4) 0.0282(8) Uani 1 1 d U
H101 H -0.2063 0.4855 0.9868 0.034 Uiso 1 1 calc R
C53 C 0.0016(4) -0.1043(4) 0.7639(3) 0.0197(7) Uani 1 1 d U
C46 C 0.3006(4) 0.1424(4) 0.9088(3) 0.0207(8) Uani 1 1 d U
H46 H 0.3365 0.1396 0.9463 0.025 Uiso 1 1 calc R
C114 C -0.6038(5) 0.3570(4) 0.6826(4) 0.035(2) Uani 1 1 d U
H11D H -0.6386 0.3683 0.6479 0.053 Uiso 1 1 calc R
H11E H -0.6330 0.3117 0.6967 0.053 Uiso 1 1 calc R
H11F H -0.5657 0.3511 0.6674 0.053 Uiso 1 1 calc R
C3 C 0.6360(4) -0.2546(4) 0.7381(4) 0.0243(8) Uani 1 1 d U
H3 H 0.6887 -0.2237 0.7465 0.029 Uiso 1 1 calc R
C81 C -0.3250(4) 0.1405(4) 0.7849(4) 0.0236(8) Uani 1 1 d U
H81 H -0.3630 0.1293 0.8048 0.028 Uiso 1 1 calc R
C115 C -0.5628(4) 0.4201(4) 0.7394(4) 0.0222(8) Uani 1 1 d U
C13 C 0.0985(4) -0.3754(4) 0.4894(3) 0.0262(9) Uani 1 1 d U
H13A H 0.1241 -0.4050 0.4815 0.031 Uiso 1 1 calc R
H13B H 0.1267 -0.3251 0.4819 0.031 Uiso 1 1 calc R
C36 C 0.2915(4) -0.0851(4) 1.0163(4) 0.0240(10) Uani 1 1 d U
C96 C -0.2913(4) 0.4816(4) 0.6075(4) 0.0248(8) Uani 1 1 d U
H96 H -0.2914 0.4995 0.5680 0.030 Uiso 1 1 calc R
C37 C 0.4599(4) 0.1193(4) 0.8546(4) 0.0231(9) Uani 1 1 d U
C6 C 0.2433(4) -0.4857(4) 0.5632(4) 0.0229(9) Uani 1 1 d U
C62 C 0.2435(4) 0.3422(4) 0.9338(3) 0.0218(9) Uani 1 1 d U
F16 F 0.3650(4) -0.0087(3) 0.6202(4) 0.083(2) Uani 1 1 d U
C29 C 0.2056(4) -0.1455(4) 0.6149(4) 0.0222(8) Uani 1 1 d U
H29 H 0.1979 -0.1525 0.5705 0.027 Uiso 1 1 calc R
C58 C 0.1135(4) 0.0813(4) 0.9783(4) 0.0231(9) Uani 1 1 d U
C87 C -0.0476(4) 0.4202(4) 0.8398(4) 0.0204(7) Uani 1 1 d U
C70 C -0.1256(4) 0.0871(4) 0.9000(4) 0.0223(8) Uani 1 1 d U
H70 H -0.1528 0.0646 0.9281 0.027 Uiso 1 1 calc R
C12 C 0.0158(5) -0.4078(4) 0.4455(4) 0.0274(10) Uani 1 1 d U
H12 H -0.0147 -0.3838 0.4483 0.033 Uiso 1 1 calc R
C94 C -0.1467(5) 0.5611(4) 0.6488(4) 0.0249(10) Uani 1 1 d U
C105 C -0.1870(5) 0.7546(4) 0.5299(4) 0.0316(11) Uani 1 1 d U
H105 H -0.1443 0.7437 0.5431 0.038 Uiso 1 1 calc R
C119 C -0.5012(5) 0.3379(4) 0.8020(4) 0.0310(19) Uani 1 1 d U
H11G H -0.5110 0.3109 0.7612 0.046 Uiso 1 1 calc R
H11H H -0.5435 0.3122 0.8185 0.046 Uiso 1 1 calc R
H11I H -0.4534 0.3417 0.8328 0.046 Uiso 1 1 calc R
C116 C -0.6210(5) 0.4313(4) 0.7652(4) 0.035(2) Uani 1 1 d U
H11J H -0.5962 0.4792 0.7916 0.052 Uiso 1 1 calc R
H11K H -0.6392 0.3932 0.7911 0.052 Uiso 1 1 calc R
H11L H -0.6644 0.4288 0.7293 0.052 Uiso 1 1 calc R
C75 C -0.4178(5) -0.0250(4) 0.6620(4) 0.0292(9) Uani 1 1 d U
H75A H -0.4607 -0.0722 0.6608 0.035 Uiso 1 1 calc R
H75B H -0.3718 -0.0333 0.6680 0.035 Uiso 1 1 calc R
C85 C -0.0077(5) 0.4114(4) 0.7380(4) 0.0323(19) Uani 1 1 d U
H85A H 0.0095 0.3825 0.7167 0.049 Uiso 1 1 calc R
H85B H 0.0268 0.4632 0.7430 0.049 Uiso 1 1 calc R
H85C H -0.0596 0.4030 0.7124 0.049 Uiso 1 1 calc R
F12 F 0.5886(5) -0.1623(3) 0.6183(3) 0.087(2) Uani 1 1 d U
C25 C 0.4237(5) -0.2110(4) 0.9185(4) 0.0275(18) Uani 1 1 d U
H25A H 0.3771 -0.2202 0.9285 0.041 Uiso 1 1 calc R
H25B H 0.4672 -0.1954 0.9581 0.041 Uiso 1 1 calc R
H25C H 0.4176 -0.2558 0.8961 0.041 Uiso 1 1 calc R
C99 C -0.3006(5) 0.3431(5) 0.9690(4) 0.0307(10) Uani 1 1 d U
C90 C -0.2991(4) 0.2828(4) 0.6473(4) 0.0226(7) Uani 1 1 d U
C93 C -0.4994(5) 0.1771(4) 0.6659(4) 0.0263(10) Uani 1 1 d U
C100 C -0.2746(5) 0.3937(4) 0.9191(4) 0.0285(8) Uani 1 1 d U
C42 C 0.5064(7) 0.3911(5) 1.0529(5) 0.062(3) Uani 1 1 d U
H42A H 0.4765 0.3713 1.0798 0.074 Uiso 1 1 calc R
H42B H 0.5466 0.4390 1.0648 0.074 Uiso 1 1 calc R
C41 C 0.2313(4) 0.0835(4) 0.6598(4) 0.0232(9) Uani 1 1 d U
C34 C 0.1998(4) -0.1987(4) 0.9338(4) 0.0222(8) Uani 1 1 d U
H34 H 0.1942 -0.2244 0.9690 0.027 Uiso 1 1 calc R
C73 C -0.4060(6) 0.0034(6) 0.5537(5) 0.063(3) Uani 1 1 d U
H73A H -0.3696 -0.0159 0.5594 0.075 Uiso 1 1 calc R
H73B H -0.4207 0.0224 0.5156 0.075 Uiso 1 1 calc R
C11 C -0.0153(6) -0.4665(5) 0.4042(4) 0.049(3) Uani 1 1 d U
H11M H 0.0139 -0.4915 0.4004 0.059 Uiso 1 1 calc R
H11N H -0.0672 -0.4843 0.3780 0.059 Uiso 1 1 calc R
C98 C -0.4338(5) 0.4006(4) 0.5531(4) 0.0281(10) Uani 1 1 d U
C43 C 0.4922(4) 0.3526(4) 0.9997(4) 0.0283(10) Uani 1 1 d U
H43 H 0.5234 0.3745 0.9742 0.034 Uiso 1 1 calc R
C17 C -0.4947(4) 0.4153(4) 0.7920(4) 0.0213(7) Uani 1 1 d U
F10 F 0.6907(3) -0.1799(4) 0.6457(3) 0.081(2) Uani 1 1 d U
C67 C -0.1509(5) 0.0967(4) 0.5761(4) 0.0282(10) Uani 1 1 d U
C86 C -0.0191(5) 0.4254(5) 0.9135(4) 0.041(2) Uani 1 1 d U
H86A H -0.0537 0.4350 0.9311 0.062 Uiso 1 1 calc R
H86B H 0.0325 0.4651 0.9310 0.062 Uiso 1 1 calc R
H86C H -0.0181 0.3794 0.9251 0.062 Uiso 1 1 calc R
C63 C 0.1282(5) 0.2862(4) 0.6516(4) 0.0286(10) Uani 1 1 d U
C55 C -0.0131(5) -0.0563(4) 0.6523(4) 0.0300(19) Uani 1 1 d U
H55A H -0.0194 -0.0161 0.6312 0.045 Uiso 1 1 calc R
H55B H -0.0505 -0.1028 0.6255 0.045 Uiso 1 1 calc R
H55C H 0.0387 -0.0514 0.6588 0.045 Uiso 1 1 calc R
C68 C -0.2137(4) -0.0285(4) 0.8196(4) 0.0230(9) Uani 1 1 d U
C106 C -0.2575(5) 0.7059(4) 0.5466(4) 0.0296(9) Uani 1 1 d U
H10A H -0.2961 0.7255 0.5348 0.035 Uiso 1 1 calc R
H10B H -0.2806 0.6562 0.5230 0.035 Uiso 1 1 calc R
C74 C -0.4368(5) 0.0037(4) 0.5998(4) 0.0310(11) Uani 1 1 d U
H74 H -0.4729 0.0234 0.5924 0.037 Uiso 1 1 calc R
C103 C -0.1408(5) 0.5991(4) 0.9279(4) 0.0282(10) Uani 1 1 d U
F33 F -0.1916(4) 0.1352(4) 0.5589(3) 0.087(2) Uani 1 1 d U
C88 C -0.0477(5) 0.4928(4) 0.8196(5) 0.049(3) Uani 1 1 d U
H88A H -0.0752 0.4855 0.7738 0.074 Uiso 1 1 calc R
H88B H 0.0051 0.5297 0.8288 0.074 Uiso 1 1 calc R
H88C H -0.0729 0.5093 0.8435 0.074 Uiso 1 1 calc R
C104 C -0.1805(7) 0.8095(6) 0.4992(5) 0.062(3) Uani 1 1 d U
H10C H -0.2219 0.8223 0.4851 0.075 Uiso 1 1 calc R
H10D H -0.1343 0.8370 0.4908 0.075 Uiso 1 1 calc R
O3 O 0.5436(3) -0.3352(3) 0.7853(2) 0.0248(8) Uani 1 1 d U

loop_
_atom_site_aniso_label
_atom_site_aniso_U_11
_atom_site_aniso_U_22
_atom_site_aniso_U_33
_atom_site_aniso_U_23
_atom_site_aniso_U_13
_atom_site_aniso_U_12
Er3 0.01613(18) 0.01794(17) 0.01853(18) 0.00304(13) 0.00766(13) 0.00932(14)
Er2 0.01440(17) 0.01708(17) 0.01654(17) 0.00231(12) 0.00574(13) 0.00812(14)
Er1 0.01393(17) 0.01486(17) 0.01616(17) 0.00166(12) 0.00472(13) 0.00641(13)
Cu1 0.0134(4) 0.0272(5) 0.0206(5) 0.0061(4) 0.0074(4) 0.0081(4)
O17 0.0245(17) 0.0343(17) 0.0194(16) 0.0094(14) 0.0105(14) 0.0172(15)
F13 0.033(3) 0.042(3) 0.020(2) -0.0078(19) 0.0028(19) 0.016(2)
O1 0.0174(15) 0.0246(16) 0.0229(16) 0.0021(13) 0.0076(13) 0.0108(13)
O2 0.0190(15) 0.0254(16) 0.0241(16) 0.0036(14) 0.0078(14) 0.0101(13)
O4 0.0214(16) 0.0236(16) 0.0289(17) 0.0026(14) 0.0141(14) 0.0088(14)
F14 0.021(3) 0.046(3) 0.032(3) -0.003(2) 0.005(2) 0.001(2)
F15 0.032(3) 0.054(3) 0.035(3) -0.007(2) -0.007(2) 0.028(3)
O13 0.0189(16) 0.0224(15) 0.0209(16) 0.0010(13) 0.0086(13) 0.0083(14)
F57 0.032(3) 0.058(3) 0.033(3) 0.002(2) 0.016(2) 0.023(2)
O11 0.0237(16) 0.0200(15) 0.0231(16) 0.0059(13) 0.0095(14) 0.0089(14)
F26 0.031(3) 0.048(3) 0.037(3) 0.017(2) 0.003(2) 0.020(2)
F39 0.042(3) 0.025(2) 0.047(3) 0.008(2) 0.011(2) 0.010(2)
O24 0.0173(14) 0.0196(13) 0.0265(14) 0.0037(12) 0.0099(12) 0.0111(12)
N7 0.0199(12) 0.0206(11) 0.0281(12) 0.0066(10) 0.0120(10) 0.0131(10)
F2 0.047(3) 0.042(3) 0.019(2) 0.002(2) 0.006(2) 0.022(2)
F37 0.030(3) 0.033(3) 0.030(3) -0.003(2) -0.002(2) 0.003(2)
O6 0.0191(14) 0.0207(13) 0.0204(14) 0.0026(12) 0.0079(12) 0.0099(12)
F46 0.038(3) 0.034(3) 0.053(3) -0.002(2) 0.025(3) -0.001(2)
F30 0.034(3) 0.049(3) 0.027(3) -0.010(2) 0.002(2) 0.010(2)
F29 0.019(2) 0.039(3) 0.046(3) 0.006(2) 0.010(2) 0.010(2)
F43 0.064(4) 0.027(2) 0.035(3) 0.010(2) 0.007(3) 0.021(3)
O26 0.0234(16) 0.0208(15) 0.0281(17) 0.0041(13) 0.0132(14) 0.0125(14)
O9 0.0206(16) 0.0227(15) 0.0203(16) 0.0030(13) 0.0079(14) 0.0089(14)
F11 0.045(3) 0.034(3) 0.023(2) 0.0028(19) 0.012(2) 0.009(2)
F40 0.055(3) 0.044(3) 0.025(2) 0.002(2) 0.023(2) 0.016(3)
O29 0.0254(17) 0.0383(17) 0.0198(16) 0.0064(14) 0.0078(14) 0.0196(15)
O12 0.0197(16) 0.0200(15) 0.0221(16) 0.0028(13) 0.0081(13) 0.0077(14)
O32 0.0199(14) 0.0208(13) 0.0272(14) 0.0069(12) 0.0121(12) 0.0129(12)
O7 0.0170(14) 0.0192(13) 0.0182(14) 0.0032(12) 0.0082(12) 0.0116(12)
O19 0.0189(16) 0.0260(15) 0.0199(15) 0.0061(13) 0.0061(13) 0.0132(14)
O16 0.0190(13) 0.0267(13) 0.0224(13) 0.0033(12) 0.0032(11) 0.0085(11)
O27 0.0261(17) 0.0215(15) 0.0283(17) 0.0046(13) 0.0144(14) 0.0107(14)
F9 0.032(3) 0.038(3) 0.033(3) 0.005(2) -0.001(2) 0.019(2)
N2 0.0177(12) 0.0194(11) 0.0185(12) 0.0032(10) 0.0074(10) 0.0109(10)
N3 0.0167(12) 0.0225(11) 0.0229(12) 0.0022(10) 0.0052(10) 0.0136(10)
N6 0.0179(12) 0.0189(11) 0.0264(12) 0.0042(10) 0.0094(10) 0.0109(10)
O20 0.0178(16) 0.0249(16) 0.0203(16) 0.0061(13) 0.0047(13) 0.0115(14)
N4 0.0167(12) 0.0221(11) 0.0223(12) 0.0017(10) 0.0050(10) 0.0130(10)
O21 0.0210(16) 0.0228(16) 0.0253(17) 0.0000(13) 0.0108(13) 0.0087(14)
O5 0.0215(14) 0.0261(13) 0.0208(13) 0.0007(11) 0.0069(11) 0.0053(12)
F23 0.046(3) 0.028(2) 0.041(3) 0.015(2) 0.017(2) 0.001(2)
F20 0.044(3) 0.055(3) 0.021(2) 0.006(2) 0.012(2) 0.008(3)
O23 0.0183(14) 0.0178(13) 0.0262(14) 0.0029(12) 0.0085(12) 0.0128(12)
O18 0.0232(17) 0.0350(17) 0.0219(16) 0.0105(14) 0.0107(14) 0.0163(15)
N1 0.0183(12) 0.0198(11) 0.0195(12) 0.0027(10) 0.0074(10) 0.0104(10)
F22 0.023(3) 0.033(3) 0.062(4) 0.011(2) -0.001(2) -0.005(2)
O22 0.0201(16) 0.0216(16) 0.0253(17) 0.0008(13) 0.0117(13) 0.0076(14)
O10 0.0229(16) 0.0186(15) 0.0234(16) 0.0049(13) 0.0082(14) 0.0083(13)
F51 0.035(3) 0.049(3) 0.034(3) 0.002(2) 0.010(2) -0.002(2)
C82 0.0186(11) 0.0187(11) 0.0264(11) 0.0044(9) 0.0091(10) 0.0108(10)
F17 0.047(3) 0.067(3) 0.036(3) -0.003(3) 0.026(3) 0.007(3)
F41 0.036(3) 0.058(3) 0.031(3) -0.015(2) 0.009(2) 0.007(3)
O14 0.0167(14) 0.0233(14) 0.0238(14) 0.0028(12) 0.0051(12) 0.0141(12)
O28 0.0259(17) 0.0394(18) 0.0233(16) 0.0086(14) 0.0102(14) 0.0203(15)
F48 0.031(3) 0.034(3) 0.077(4) -0.025(3) 0.008(3) 0.009(2)
C118 0.0187(11) 0.0201(11) 0.0188(11) 0.0028(10) 0.0080(10) 0.0093(10)
F8 0.040(3) 0.070(3) 0.027(3) -0.012(2) -0.008(2) 0.038(3)
O34 0.0247(14) 0.0282(14) 0.0281(14) 0.0068(12) 0.0119(12) 0.0086(12)
O33 0.0210(14) 0.0217(14) 0.0295(15) 0.0077(12) 0.0096(12) 0.0121(12)
F24 0.069(4) 0.016(2) 0.086(4) 0.000(2) 0.056(3) 0.008(2)
F44 0.043(3) 0.058(3) 0.034(3) 0.024(2) -0.005(2) 0.020(3)
F56 0.052(3) 0.042(3) 0.052(3) -0.022(2) 0.026(3) 0.009(3)
O30 0.0281(17) 0.0259(16) 0.0207(16) 0.0024(14) 0.0107(14) 0.0135(15)
N8 0.0207(12) 0.0212(12) 0.0289(13) 0.0072(10) 0.0107(10) 0.0124(10)
F49 0.047(3) 0.048(3) 0.036(3) 0.018(2) 0.019(2) 0.008(3)
O31 0.0278(17) 0.0275(16) 0.0219(16) 0.0014(14) 0.0083(14) 0.0156(15)
F53 0.057(4) 0.087(4) 0.033(3) 0.022(3) -0.006(3) 0.027(3)
F6 0.056(3) 0.040(3) 0.042(3) 0.001(2) 0.032(3) 0.012(3)
C80 0.0203(13) 0.0199(12) 0.0281(13) 0.0041(11) 0.0091(11) 0.0092(11)
O25 0.0237(14) 0.0231(13) 0.0319(14) 0.0020(12) 0.0093(12) 0.0056(12)
F25 0.104(5) 0.081(4) 0.023(3) 0.018(3) 0.027(3) 0.064(4)
F5 0.070(4) 0.073(4) 0.046(3) 0.040(3) 0.042(3) 0.047(3)
F27 0.039(3) 0.037(3) 0.057(3) 0.029(3) 0.004(3) 0.009(2)
O15 0.0163(14) 0.0218(13) 0.0220(14) 0.0015(12) 0.0046(12) 0.0138(12)
F58 0.032(3) 0.046(3) 0.045(3) -0.014(2) 0.017(2) -0.004(2)
F31 0.050(4) 0.072(4) 0.034(3) -0.016(3) 0.009(3) 0.013(3)
F59 0.037(3) 0.048(3) 0.055(3) 0.015(3) 0.019(3) 0.000(3)
F4 0.026(3) 0.080(4) 0.035(3) 0.000(3) 0.017(2) -0.003(3)
F28 0.032(3) 0.016(2) 0.072(4) 0.009(2) -0.014(3) -0.001(2)
C109 0.0216(13) 0.0225(13) 0.0270(13) 0.0057(11) 0.0110(11) 0.0122(11)
C48 0.0165(11) 0.0232(11) 0.0210(11) 0.0033(10) 0.0056(10) 0.0126(10)
C33 0.0203(15) 0.0214(14) 0.0231(15) 0.0030(12) 0.0079(12) 0.0075(13)
F60 0.022(3) 0.043(3) 0.078(4) -0.009(3) 0.011(3) 0.011(2)
O8 0.0225(16) 0.0230(15) 0.0188(15) 0.0031(13) 0.0090(14) 0.0090(14)
C111 0.0215(13) 0.0230(13) 0.0276(13) 0.0059(11) 0.0111(11) 0.0120(11)
F1 0.076(4) 0.039(3) 0.037(3) -0.010(2) 0.002(3) 0.032(3)
N5 0.0187(12) 0.0181(11) 0.0262(12) 0.0040(10) 0.0088(10) 0.0114(10)
C59 0.0194(15) 0.0264(14) 0.0204(14) 0.0062(12) 0.0055(12) 0.0131(13)
C23 0.0180(13) 0.0198(12) 0.0192(13) 0.0027(11) 0.0069(11) 0.0102(11)
F38 0.032(3) 0.045(3) 0.073(4) -0.017(3) 0.033(3) -0.007(2)
C26 0.0181(13) 0.0196(12) 0.0187(13) 0.0030(11) 0.0070(11) 0.0105(11)
F7 0.019(3) 0.045(3) 0.052(3) 0.008(2) 0.003(2) 0.011(2)
C76 0.0218(13) 0.0212(12) 0.0299(13) 0.0037(11) 0.0094(11) 0.0073(11)
C47 0.0171(12) 0.0241(13) 0.0212(13) 0.0039(11) 0.0052(11) 0.0121(11)
C83 0.016(4) 0.026(4) 0.042(5) 0.004(3) 0.014(3) 0.007(3)
C61 0.0183(15) 0.0255(14) 0.0207(14) 0.0055(12) 0.0049(12) 0.0122(13)
F65 0.071(4) 0.061(3) 0.022(3) -0.014(2) 0.007(3) 0.007(3)
C107 0.0230(13) 0.0248(12) 0.0273(13) 0.0064(11) 0.0115(11) 0.0105(11)
C40 0.0237(15) 0.0202(14) 0.0235(15) 0.0056(12) 0.0099(13) 0.0091(12)
F42 0.063(4) 0.032(3) 0.045(3) -0.003(2) 0.029(3) 0.022(3)
C9 0.0189(14) 0.0249(15) 0.0236(15) 0.0037(12) 0.0081(12) 0.0105(12)
F21 0.029(3) 0.099(4) 0.032(3) -0.014(3) 0.000(2) 0.005(3)
C78 0.0200(13) 0.0198(12) 0.0283(13) 0.0040(11) 0.0094(11) 0.0095(11)
C64 0.0248(16) 0.0363(16) 0.0225(15) 0.0108(13) 0.0103(13) 0.0152(14)
C28 0.0230(15) 0.0238(14) 0.0200(14) 0.0036(12) 0.0086(13) 0.0084(13)
F55 0.078(4) 0.067(3) 0.045(3) 0.029(3) 0.043(3) 0.050(3)
C5 0.0204(17) 0.0242(17) 0.0307(18) 0.0021(15) 0.0100(15) 0.0092(15)
C50 0.0169(13) 0.0240(13) 0.0208(13) 0.0039(11) 0.0053(11) 0.0113(11)
C66 0.0256(16) 0.0364(16) 0.0211(15) 0.0096(13) 0.0098(13) 0.0158(14)
C110 0.0209(12) 0.0219(11) 0.0274(12) 0.0058(10) 0.0113(10) 0.0126(10)
C19 0.0194(13) 0.0220(13) 0.0192(13) 0.0020(11) 0.0079(11) 0.0081(11)
C30 0.0215(15) 0.0230(14) 0.0206(14) 0.0033(12) 0.0075(13) 0.0090(13)
C18 0.0193(13) 0.0211(12) 0.0189(13) 0.0026(11) 0.0077(11) 0.0088(11)
C112 0.0224(13) 0.0238(13) 0.0275(13) 0.0064(12) 0.0109(12) 0.0112(12)
F66 0.064(4) 0.054(4) 0.098(5) -0.041(3) 0.050(4) -0.016(3)
C35 0.0199(15) 0.0236(14) 0.0216(15) 0.0019(12) 0.0077(12) 0.0075(13)
C108 0.0222(13) 0.0237(13) 0.0271(13) 0.0058(12) 0.0113(12) 0.0112(12)
C44 0.0206(15) 0.0286(15) 0.0235(15) 0.0034(13) 0.0014(13) 0.0078(13)
C39 0.0231(15) 0.0192(14) 0.0237(15) 0.0055(12) 0.0096(13) 0.0089(12)
F45 0.066(4) 0.060(3) 0.045(3) 0.030(3) 0.037(3) 0.027(3)
C7 0.0181(14) 0.0246(15) 0.0232(15) 0.0019(12) 0.0077(12) 0.0108(12)
C2 0.0216(14) 0.0237(15) 0.0295(16) 0.0019(13) 0.0140(13) 0.0084(13)
F3 0.024(3) 0.089(4) 0.026(3) -0.016(3) 0.005(2) -0.008(3)
C4 0.0204(15) 0.0234(15) 0.0302(16) 0.0019(13) 0.0107(13) 0.0092(13)
C65 0.0257(16) 0.0369(16) 0.0219(15) 0.0104(13) 0.0100(13) 0.0149(14)
C32 0.0214(17) 0.0217(17) 0.0247(17) 0.0027(14) 0.0075(15) 0.0075(15)
F47 0.033(3) 0.057(3) 0.053(4) 0.019(3) -0.018(3) -0.001(3)
C20 0.0180(11) 0.0195(11) 0.0189(11) 0.0029(9) 0.0075(9) 0.0104(10)
C49 0.0165(12) 0.0237(12) 0.0208(13) 0.0038(11) 0.0052(11) 0.0121(11)
C21 0.024(4) 0.030(4) 0.027(4) 0.001(3) 0.006(3) 0.018(3)
C69 0.0201(15) 0.0223(14) 0.0256(15) 0.0007(12) 0.0115(12) 0.0081(13)
C16 0.0188(13) 0.0207(12) 0.0189(13) 0.0025(11) 0.0084(11) 0.0090(11)
C51 0.0166(11) 0.0225(11) 0.0218(11) 0.0024(10) 0.0056(10) 0.0130(10)
C72 0.0225(17) 0.0236(17) 0.0254(18) 0.0002(15) 0.0104(15) 0.0080(15)
F34 0.075(5) 0.043(3) 0.083(4) 0.018(3) 0.049(4) 0.004(3)
C45 0.0175(12) 0.0251(12) 0.0212(12) 0.0033(11) 0.0050(10) 0.0102(11)
C77 0.0211(13) 0.0203(13) 0.0291(14) 0.0038(11) 0.0092(12) 0.0086(11)
C113 0.0205(11) 0.0212(11) 0.0280(12) 0.0063(10) 0.0114(10) 0.0128(10)
C31 0.0218(17) 0.0237(16) 0.0212(17) 0.0029(15) 0.0072(15) 0.0087(15)
C71 0.0211(15) 0.0230(14) 0.0251(16) 0.0002(12) 0.0110(12) 0.0085(13)
C10 0.0200(16) 0.0257(17) 0.0237(17) 0.0045(15) 0.0082(15) 0.0097(15)
F35 0.044(3) 0.099(4) 0.038(3) 0.029(3) 0.024(3) 0.011(3)
F50 0.066(4) 0.063(4) 0.100(5) 0.041(3) 0.065(4) 0.044(3)
F61 0.134(6) 0.094(5) 0.086(5) 0.063(4) 0.066(5) 0.080(5)
F18 0.026(3) 0.149(6) 0.038(3) 0.018(3) 0.015(2) 0.034(4)
C54 0.027(4) 0.031(4) 0.035(5) 0.007(3) 0.014(4) 0.012(4)
C15 0.0192(13) 0.0217(13) 0.0193(13) 0.0020(11) 0.0080(11) 0.0083(11)
C95 0.0287(16) 0.0266(15) 0.0214(14) 0.0021(12) 0.0107(13) 0.0142(14)
F62 0.102(6) 0.098(5) 0.028(3) 0.026(3) 0.019(3) 0.000(4)
C92 0.0262(16) 0.0218(14) 0.0287(16) 0.0046(12) 0.0139(13) 0.0104(13)
C84 0.0187(13) 0.0184(12) 0.0267(13) 0.0044(11) 0.0086(11) 0.0104(11)
F63 0.059(4) 0.096(5) 0.066(4) 0.049(4) 0.038(3) 0.030(4)
C24 0.021(4) 0.025(4) 0.025(4) -0.007(3) 0.004(3) 0.007(3)
C22 0.028(4) 0.027(4) 0.023(4) -0.002(3) 0.007(3) 0.005(3)
C52 0.014(4) 0.021(4) 0.052(5) 0.002(3) 0.012(4) 0.008(3)
C1 0.0228(17) 0.0243(17) 0.0305(18) 0.0014(15) 0.0141(15) 0.0077(15)
F64 0.080(5) 0.036(3) 0.086(5) -0.020(3) -0.048(4) 0.029(3)
C38 0.0230(15) 0.0190(14) 0.0239(15) 0.0050(12) 0.0089(13) 0.0084(12)
C8 0.0183(14) 0.0246(15) 0.0233(15) 0.0026(12) 0.0081(12) 0.0105(13)
C89 0.0251(17) 0.0210(16) 0.0285(18) 0.0037(14) 0.0134(15) 0.0126(15)
C91 0.0256(15) 0.0216(14) 0.0284(15) 0.0042(12) 0.0137(13) 0.0110(13)
C102 0.0261(16) 0.0395(16) 0.0213(15) 0.0058(13) 0.0082(13) 0.0196(14)
C97 0.0290(16) 0.0281(15) 0.0224(15) 0.0010(13) 0.0080(13) 0.0154(14)
F19 0.108(5) 0.041(3) 0.034(3) -0.009(2) 0.023(3) 0.029(3)
C14 0.0199(12) 0.0229(12) 0.0197(12) 0.0015(10) 0.0077(10) 0.0076(11)
C60 0.0190(15) 0.0261(14) 0.0205(14) 0.0057(12) 0.0050(12) 0.0126(13)
C57 0.025(4) 0.033(4) 0.050(5) 0.002(4) 0.012(4) 0.021(4)
F36 0.031(3) 0.089(4) 0.073(4) 0.038(3) 0.034(3) 0.019(3)
C27 0.0242(17) 0.0256(17) 0.0208(16) 0.0037(15) 0.0086(15) 0.0073(15)
F32 0.052(4) 0.091(4) 0.030(3) 0.008(3) -0.007(3) -0.027(3)
C56 0.0170(13) 0.0221(13) 0.0231(13) 0.0018(11) 0.0047(11) 0.0130(11)
F54 0.026(3) 0.090(4) 0.043(3) 0.006(3) -0.006(2) 0.017(3)
C117 0.037(5) 0.038(5) 0.037(5) 0.012(4) 0.023(4) 0.020(4)
C79 0.0192(12) 0.0193(11) 0.0274(12) 0.0043(10) 0.0091(10) 0.0100(10)
F52 0.090(5) 0.065(4) 0.062(4) -0.041(3) -0.040(4) 0.041(4)
C101 0.0269(16) 0.0405(16) 0.0226(15) 0.0070(13) 0.0087(13) 0.0192(14)
C53 0.0169(13) 0.0224(13) 0.0233(13) 0.0021(11) 0.0049(11) 0.0129(11)
C46 0.0174(13) 0.0246(13) 0.0211(13) 0.0038(11) 0.0048(11) 0.0112(11)
C114 0.022(4) 0.024(4) 0.054(5) 0.010(4) 0.012(4) 0.005(4)
C3 0.0210(15) 0.0236(15) 0.0299(16) 0.0018(13) 0.0125(13) 0.0085(13)
C81 0.0209(13) 0.0209(13) 0.0288(14) 0.0041(11) 0.0095(12) 0.0081(12)
C115 0.0209(13) 0.0214(13) 0.0295(14) 0.0075(11) 0.0111(12) 0.0120(12)
C13 0.0224(16) 0.0275(15) 0.0217(15) 0.0001(13) 0.0066(13) 0.0045(14)
C36 0.0209(17) 0.0251(17) 0.0223(17) 0.0021(14) 0.0066(15) 0.0070(15)
C96 0.0288(16) 0.0273(15) 0.0218(15) 0.0018(13) 0.0094(13) 0.0149(14)
C37 0.0236(17) 0.0194(16) 0.0251(17) 0.0053(14) 0.0079(15) 0.0082(15)
C6 0.0196(16) 0.0255(17) 0.0237(17) 0.0013(15) 0.0067(15) 0.0101(15)
C62 0.0188(17) 0.0256(17) 0.0218(16) 0.0054(15) 0.0043(14) 0.0118(15)
F16 0.105(5) 0.036(3) 0.132(6) 0.025(3) 0.093(5) 0.016(3)
C29 0.0222(15) 0.0234(14) 0.0203(14) 0.0037(12) 0.0081(13) 0.0086(13)
C58 0.0209(17) 0.0274(17) 0.0214(16) 0.0065(14) 0.0043(14) 0.0126(15)
C87 0.0184(13) 0.0188(12) 0.0271(13) 0.0045(11) 0.0086(11) 0.0103(11)
C70 0.0205(15) 0.0227(14) 0.0252(15) 0.0005(12) 0.0115(12) 0.0083(13)
C12 0.0232(18) 0.0285(17) 0.0225(17) -0.0004(15) 0.0066(15) 0.0044(16)
C94 0.0291(18) 0.0274(17) 0.0218(17) 0.0026(15) 0.0115(15) 0.0136(16)
C105 0.0274(18) 0.0329(18) 0.0295(18) 0.0066(16) 0.0129(16) 0.0061(16)
C119 0.028(4) 0.025(4) 0.050(5) 0.023(4) 0.023(4) 0.013(4)
C116 0.026(4) 0.034(4) 0.061(6) 0.024(4) 0.027(4) 0.020(4)
C75 0.0245(16) 0.0242(15) 0.0332(16) 0.0008(13) 0.0088(14) 0.0056(14)
C85 0.031(5) 0.028(4) 0.039(5) 0.013(4) 0.018(4) 0.009(4)
F12 0.174(7) 0.053(4) 0.114(5) 0.056(4) 0.113(5) 0.080(4)
C25 0.027(4) 0.027(4) 0.025(4) 0.007(3) 0.003(3) 0.013(3)
C99 0.0287(18) 0.0422(19) 0.0253(17) 0.0091(16) 0.0096(15) 0.0188(16)
C90 0.0247(15) 0.0209(14) 0.0282(15) 0.0039(12) 0.0133(13) 0.0123(13)
C93 0.0271(18) 0.0233(16) 0.0299(18) 0.0041(14) 0.0136(15) 0.0095(15)
C100 0.0271(16) 0.0408(16) 0.0238(15) 0.0084(13) 0.0095(13) 0.0196(14)
C42 0.064(7) 0.043(6) 0.057(7) -0.003(5) 0.004(5) 0.015(5)
C41 0.0245(17) 0.0213(16) 0.0241(17) 0.0059(15) 0.0098(15) 0.0089(15)
C34 0.0201(15) 0.0227(14) 0.0222(15) 0.0028(12) 0.0077(12) 0.0073(13)
C73 0.038(6) 0.083(7) 0.049(6) -0.002(5) 0.007(5) 0.014(6)
C11 0.035(5) 0.063(6) 0.041(5) 0.000(5) 0.018(4) 0.010(5)
C98 0.0305(18) 0.0299(17) 0.0239(17) 0.0009(15) 0.0061(15) 0.0150(16)
C43 0.0218(17) 0.0295(17) 0.0244(17) 0.0037(16) 0.0005(15) 0.0072(16)
C17 0.0205(13) 0.0211(13) 0.0290(14) 0.0070(11) 0.0121(12) 0.0125(11)
F10 0.039(3) 0.104(5) 0.039(3) 0.012(3) 0.015(3) -0.028(3)
C67 0.0269(18) 0.0379(18) 0.0216(17) 0.0093(15) 0.0091(15) 0.0148(16)
C86 0.019(4) 0.055(5) 0.041(5) -0.012(4) 0.002(4) 0.013(4)
C63 0.0257(18) 0.0379(18) 0.0239(17) 0.0115(16) 0.0097(15) 0.0142(16)
C55 0.035(5) 0.025(4) 0.026(4) -0.004(3) 0.005(4) 0.012(4)
C68 0.0204(17) 0.0231(17) 0.0264(17) 0.0007(15) 0.0113(14) 0.0079(15)
C106 0.0262(16) 0.0309(16) 0.0287(16) 0.0065(14) 0.0127(14) 0.0071(14)
C74 0.0255(18) 0.0255(17) 0.0344(18) 0.0004(16) 0.0076(16) 0.0056(16)
C103 0.0271(18) 0.0403(18) 0.0218(17) 0.0047(15) 0.0082(15) 0.0189(16)
F33 0.067(4) 0.123(5) 0.059(4) -0.040(4) -0.037(3) 0.071(4)
C88 0.020(5) 0.026(4) 0.101(8) 0.002(5) 0.016(5) 0.011(4)
C104 0.062(7) 0.067(7) 0.044(6) 0.027(5) 0.023(5) 0.011(6)
O3 0.0206(16) 0.0235(16) 0.0304(17) 0.0026(14) 0.0096(14) 0.0088(14)

loop_
_atom_type_symbol
_atom_type_description
_atom_type_scat_dispersion_real
_atom_type_scat_dispersion_imag
_atom_type_scat_source
C C 0.0033 0.0016 'International Tables Vol C Tables 4.2.6.8 and 6.1.1.4'
H H 0.0000 0.0000 'International Tables Vol C Tables 4.2.6.8 and 6.1.1.4'
Cu Cu 0.3201 1.2651 'International Tables Vol C Tables 4.2.6.8 and 6.1.1.4'
Er Er -0.2586 4.9576 'International Tables Vol C Tables 4.2.6.8 and 6.1.1.4'
F F 0.0171 0.0103 'International Tables Vol C Tables 4.2.6.8 and 6.1.1.4'
N N 0.0061 0.0033 'International Tables Vol C Tables 4.2.6.8 and 6.1.1.4'
O O 0.0106 0.0060 'International Tables Vol C Tables 4.2.6.8 and 6.1.1.4'

loop_
_geom_angle_atom_site_label_1
_geom_angle_atom_site_label_2
_geom_angle_atom_site_label_3
_geom_angle
_geom_angle_site_symmetry_3
O30 Er3 O27 137.66(17) .
O30 Er3 O29 71.88(17) .
O27 Er3 O29 150.11(17) .
O30 Er3 O32 102.48(17) .
O27 Er3 O32 93.73(17) .
O29 Er3 O32 70.51(17) .
O30 Er3 O26 72.73(16) .
O27 Er3 O26 74.79(17) .
O29 Er3 O26 130.01(18) .
O32 Er3 O26 152.04(18) .
O30 Er3 O31 74.14(18) .
O27 Er3 O31 73.23(17) .
O29 Er3 O31 123.07(17) .
O32 Er3 O31 74.08(17) .
O26 Er3 O31 78.18(17) .
O30 Er3 O28 144.79(18) .
O27 Er3 O28 77.11(18) .
O29 Er3 O28 74.32(17) .
O32 Er3 O28 74.82(17) .
O26 Er3 O28 125.16(17) .
O31 Er3 O28 134.91(18) .
O30 Er3 O24 94.23(17) .
O27 Er3 O24 100.66(17) .
O29 Er3 O24 76.88(17) .
O32 Er3 O24 136.08(16) .
O26 Er3 O24 71.76(17) .
O31 Er3 O24 149.83(16) .
O28 Er3 O24 68.51(17) .
O23 Er2 O20 88.49(17) .
O23 Er2 O22 101.96(17) .
O20 Er2 O22 144.54(17) .
O23 Er2 O19 145.34(16) .
O20 Er2 O19 73.37(16) .
O22 Er2 O19 79.41(17) .
O23 Er2 O18 78.03(17) .
O20 Er2 O18 70.65(17) .
O22 Er2 O18 144.46(17) .
O19 Er2 O18 120.73(17) .
O23 Er2 O21 73.51(17) .
O20 Er2 O21 77.53(17) .
O22 Er2 O21 73.33(16) .
O19 Er2 O21 73.85(17) .
O18 Er2 O21 137.43(17) .
O23 Er2 O15 140.39(16) .
O20 Er2 O15 108.04(17) .
O22 Er2 O15 85.32(16) .
O19 Er2 O15 74.16(16) .
O18 Er2 O15 74.35(17) .
O21 Er2 O15 144.16(16) .
O23 Er2 O17 73.72(17) .
O20 Er2 O17 142.00(16) .
O22 Er2 O17 73.09(17) .
O19 Er2 O17 137.09(17) .
O18 Er2 O17 72.91(17) .
O21 Er2 O17 126.07(17) .
O15 Er2 O17 71.38(17) .
O9 Er1 O10 140.95(16) .
O9 Er1 O12 74.97(17) .
O10 Er1 O12 143.62(17) .
O9 Er1 O7 104.96(16) .
O10 Er1 O7 89.79(16) .
O12 Er1 O7 69.99(17) .
O9 Er1 O8 74.25(17) .
O10 Er1 O8 75.36(17) .
O12 Er1 O8 124.08(16) .
O7 Er1 O8 74.50(16) .
O9 Er1 O13 146.42(16) .
O10 Er1 O13 71.54(16) .
O12 Er1 O13 74.61(16) .
O7 Er1 O13 77.41(16) .
O8 Er1 O13 136.15(17) .
O9 Er1 O11 74.91(16) .
O10 Er1 O11 73.89(17) .
O12 Er1 O11 137.17(17) .
O7 Er1 O11 147.99(16) .
O8 Er1 O11 74.78(17) .
O13 Er1 O11 120.77(16) .
O9 Er1 O14 87.61(17) .
O10 Er1 O14 105.71(17) .
O12 Er1 O14 74.78(16) .
O7 Er1 O14 137.55(16) .
O8 Er1 O14 147.23(16) .
O13 Er1 O14 70.94(17) .
O11 Er1 O14 74.23(16) .
O1 Cu1 O4 87.2(2) .
O1 Cu1 O2 93.4(2) .
O4 Cu1 O2 166.5(2) .
O1 Cu1 O3 163.8(2) .
O4 Cu1 O3 93.5(2) .
O2 Cu1 O3 89.6(2) .
O1 Cu1 O6 105.75(18) .
O4 Cu1 O6 80.68(18) .
O2 Cu1 O6 86.16(18) .
O3 Cu1 O6 90.29(18) .
O1 Cu1 O33 75.52(18) 1_645
O4 Cu1 O33 95.96(18) 1_645
O2 Cu1 O33 97.28(18) 1_645
O3 Cu1 O33 88.34(19) 1_645
O6 Cu1 O33 176.29(16) 1_645
C66 O17 Er2 132.9(5) .
C7 O1 Cu1 123.1(5) .
C9 O2 Cu1 123.4(5) .
C2 O4 Cu1 123.8(5) .
C35 O13 Er1 132.4(4) .
C40 O11 Er1 132.1(5) .
N6 O24 Er3 139.2(4) .
O32 N7 C113 126.0(6) .
O32 N7 C17 121.8(6) .
C113 N7 C17 111.3(6) .
N1 O6 Cu1 132.8(4) .
C90 O26 Er3 131.7(5) .
C30 O9 Er1 134.6(5) .
C102 O29 Er3 135.6(5) .
C33 O12 Er1 133.4(4) .
N7 O32 Er3 143.3(4) .
N2 O7 Er1 138.8(4) .
C59 O19 Er2 133.6(5) .
C45 O16 C44 117.2(5) .
C92 O27 Er3 131.5(4) .
O7 N2 C20 126.2(6) .
O7 N2 C26 119.6(5) .
C20 N2 C26 113.2(6) .
O14 N3 C51 125.1(6) .
O14 N3 C53 121.3(5) .
C51 N3 C53 113.0(6) .
O24 N6 C82 125.3(6) .
O24 N6 C87 120.7(5) .
C82 N6 C87 113.3(6) .
C61 O20 Er2 136.3(5) .
O15 N4 C51 125.2(6) .
O15 N4 C56 121.6(5) .
C51 N4 C56 112.1(5) .
C71 O21 Er2 131.9(4) .
C14 O5 C13 117.8(5) .
N5 O23 Er2 147.8(4) .
C64 O18 Er2 136.0(5) .
O6 N1 C20 126.8(6) .
O6 N1 C23 120.8(5) .
C20 N1 C23 111.7(5) .
C69 O22 Er2 135.4(5) .
C38 O10 Er1 134.6(5) .
N6 C82 N5 106.6(6) .
N6 C82 C79 127.0(6) .
N5 C82 C79 126.4(6) .
N3 O14 Er1 137.9(4) .
C100 O28 Er3 132.7(5) .
C16 C118 C18 118.4(6) .
C16 C118 C20 121.3(6) .
C18 C118 C20 120.3(6) .
C107 O34 C106 116.4(6) .
N8 O33 Cu1 128.8(4) 1_465
C95 O30 Er3 133.7(5) .
O33 N8 C113 126.4(6) .
O33 N8 C115 121.2(6) .
C113 N8 C115 111.9(6) .
C97 O31 Er3 133.5(5) .
C81 C80 C79 120.0(7) .
C81 C80 H80 120.0 .
C79 C80 H80 120.0 .
C76 O25 C75 117.7(6) .
N4 O15 Er2 139.4(4) .
C110 C109 C108 121.4(7) .
C110 C109 H109 119.3 .
C108 C109 H109 119.3 .
C47 C48 C49 118.6(7) .
C47 C48 C51 121.2(6) .
C49 C48 C51 120.2(6) .
O12 C33 C34 128.4(7) .
O12 C33 C32 113.5(6) .
C34 C33 C32 118.1(6) .
C28 O8 Er1 132.5(5) .
C112 C111 C110 120.9(7) .
C112 C111 H111 119.6 .
C110 C111 H111 119.6 .
O23 N5 C82 125.8(6) .
O23 N5 C84 120.4(5) .
C82 N5 C84 112.6(5) .
O19 C59 C60 127.4(7) .
O19 C59 C58 113.9(6) .
C60 C59 C58 118.7(7) .
N1 C23 C21 109.7(5) .
N1 C23 C22 105.7(5) .
C21 C23 C22 110.2(6) .
N1 C23 C26 99.8(5) .
C21 C23 C26 116.2(6) .
C22 C23 C26 114.1(6) .
N2 C26 C24 111.3(6) .
N2 C26 C25 106.3(6) .
C24 C26 C25 110.6(6) .
N2 C26 C23 99.7(5) .
C24 C26 C23 114.8(6) .
C25 C26 C23 113.4(6) .
O25 C76 C81 116.5(7) .
O25 C76 C77 123.9(7) .
C81 C76 C77 119.6(7) .
C46 C47 C48 119.8(6) .
C46 C47 H47 120.1 .
C48 C47 H47 120.1 .
C84 C83 H83A 109.5 .
C84 C83 H83B 109.5 .
H83A C83 H83B 109.5 .
C84 C83 H83C 109.5 .
H83A C83 H83C 109.5 .
H83B C83 H83C 109.5 .
O20 C61 C60 127.0(7) .
O20 C61 C62 115.5(6) .
C60 C61 C62 117.5(6) .
O34 C107 C112 125.0(7) .
O34 C107 C108 115.0(7) .
C112 C107 C108 120.0(7) .
O11 C40 C39 128.1(7) .
O11 C40 C41 114.3(6) .
C39 C40 C41 117.6(6) .
O2 C9 C8 128.7(7) .
O2 C9 C10 113.2(6) .
C8 C9 C10 118.1(6) .
C77 C78 C79 120.1(7) .
C77 C78 H78 120.0 .
C79 C78 H78 120.0 .
O18 C64 C65 126.8(7) .
O18 C64 C63 113.8(7) .
C65 C64 C63 119.5(7) .
O8 C28 C29 128.8(7) .
O8 C28 C27 113.6(6) .
C29 C28 C27 117.5(6) .
F7 C5 F9 106.8(6) .
F7 C5 F8 107.1(6) .
F9 C5 F8 106.9(6) .
F7 C5 C4 113.6(6) .
F9 C5 C4 110.7(6) .
F8 C5 C4 111.4(6) .
C49 C50 C45 120.5(7) .
C49 C50 H50 119.7 .
C45 C50 H50 119.7 .
O17 C66 C65 129.4(7) .
O17 C66 C67 113.6(6) .
C65 C66 C67 117.0(7) .
C109 C110 C111 118.8(7) .
C109 C110 C113 121.7(7) .
C111 C110 C113 119.4(7) .
C18 C19 C14 120.1(7) .
C18 C19 H19 120.0 .
C14 C19 H19 120.0 .
O9 C30 C29 126.7(7) .
O9 C30 C31 114.6(6) .
C29 C30 C31 118.7(6) .
C19 C18 C118 121.0(7) .
C19 C18 H18 119.5 .
C118 C18 H18 119.5 .
C111 C112 C107 120.0(7) .
C111 C112 H112 120.0 .
C107 C112 H112 120.0 .
O13 C35 C34 128.9(7) .
O13 C35 C36 113.4(6) .
C34 C35 C36 117.7(6) .
C109 C108 C107 118.8(7) .
C109 C108 H108 120.6 .
C107 C108 H108 120.6 .
O16 C44 C43 109.7(6) .
O16 C44 H44A 109.7 .
C43 C44 H44A 109.7 .
O16 C44 H44B 109.7 .
C43 C44 H44B 109.7 .
H44A C44 H44B 108.2 .
C38 C39 C40 120.9(7) .
C38 C39 H39 119.6 .
C40 C39 H39 119.6 .
O1 C7 C8 128.9(7) .
O1 C7 C6 113.0(6) .
C8 C7 C6 118.1(6) .
O4 C2 C3 128.7(7) .
O4 C2 C1 112.8(7) .
C3 C2 C1 118.4(7) .
O3 C4 C3 128.8(7) .
O3 C4 C5 112.1(6) .
C3 C4 C5 119.1(7) .
C64 C65 C66 121.1(7) .
C64 C65 H65 119.4 .
C66 C65 H65 119.4 .
F23 C32 F22 107.1(6) .
F23 C32 F24 107.2(6) .
F22 C32 F24 107.2(6) .
F23 C32 C33 114.5(6) .
F22 C32 C33 111.4(6) .
F24 C32 C33 109.1(6) .
N2 C20 N1 107.9(6) .
N2 C20 C118 126.1(6) .
N1 C20 C118 126.0(6) .
C50 C49 C48 120.9(7) .
C50 C49 H49 119.5 .
C48 C49 H49 119.5 .
C23 C21 H21A 109.5 .
C23 C21 H21B 109.5 .
H21A C21 H21B 109.5 .
C23 C21 H21C 109.5 .
H21A C21 H21C 109.5 .
H21B C21 H21C 109.5 .
O22 C69 C70 127.1(7) .
O22 C69 C68 115.8(6) .
C70 C69 C68 117.0(6) .
C118 C16 C15 120.5(7) .
C118 C16 H16 119.7 .
C15 C16 H16 119.7 .
N3 C51 N4 106.0(6) .
N3 C51 C48 127.2(6) .
N4 C51 C48 126.9(6) .
F40 C72 F41 108.5(6) .
F40 C72 F42 106.8(6) .
F41 C72 F42 107.3(6) .
F40 C72 C71 113.7(6) .
F41 C72 C71 110.4(6) .
F42 C72 C71 109.9(6) .
O16 C45 C50 115.9(6) .
O16 C45 C46 124.9(7) .
C50 C45 C46 119.2(7) .
C78 C77 C76 119.7(7) .
C78 C77 H77 120.2 .
C76 C77 H77 120.2 .
N8 C113 N7 107.9(6) .
N8 C113 C110 125.6(6) .
N7 C113 C110 126.5(7) .
F13 C31 F14 108.0(6) .
F13 C31 F15 106.1(6) .
F14 C31 F15 107.6(6) .
F13 C31 C30 113.2(6) .
F14 C31 C30 112.0(6) .
F15 C31 C30 109.6(6) .
O21 C71 C70 129.4(7) .
O21 C71 C72 113.3(6) .
C70 C71 C72 117.3(6) .
F6 C10 F5 107.1(6) .
F6 C10 F4 106.3(6) .
F5 C10 F4 107.7(6) .
F6 C10 C9 111.2(6) .
F5 C10 C9 111.3(6) .
F4 C10 C9 112.9(6) .
C53 C54 H54A 109.5 .
C53 C54 H54B 109.5 .
H54A C54 H54B 109.5 .
C53 C54 H54C 109.5 .
H54A C54 H54C 109.5 .
H54B C54 H54C 109.5 .
C14 C15 C16 119.3(6) .
C14 C15 H15 120.3 .
C16 C15 H15 120.3 .
O30 C95 C96 128.1(7) .
O30 C95 C94 112.7(7) .
C96 C95 C94 119.1(7) .
O27 C92 C91 127.0(7) .
O27 C92 C93 114.0(6) .
C91 C92 C93 119.0(7) .
N5 C84 C85 106.9(6) .
N5 C84 C83 109.2(6) .
C85 C84 C83 109.2(6) .
N5 C84 C87 100.6(5) .
C85 C84 C87 115.2(6) .
C83 C84 C87 115.0(6) .
C26 C24 H24A 109.5 .
C26 C24 H24B 109.5 .
H24A C24 H24B 109.5 .
C26 C24 H24C 109.5 .
H24A C24 H24C 109.5 .
H24B C24 H24C 109.5 .
C23 C22 H22A 109.5 .
C23 C22 H22B 109.5 .
H22A C22 H22B 109.5 .
C23 C22 H22C 109.5 .
H22A C22 H22C 109.5 .
H22B C22 H22C 109.5 .
C53 C52 H52A 109.5 .
C53 C52 H52B 109.5 .
H52A C52 H52B 109.5 .
C53 C52 H52C 109.5 .
H52A C52 H52C 109.5 .
H52B C52 H52C 109.5 .
F12 C1 F11 106.5(7) .
F12 C1 F10 108.0(7) .
F11 C1 F10 106.0(6) .
F12 C1 C2 110.2(6) .
F11 C1 C2 113.0(6) .
F10 C1 C2 112.8(7) .
O10 C38 C39 128.3(7) .
O10 C38 C37 113.0(6) .
C39 C38 C37 118.6(6) .
C9 C8 C7 120.5(7) .
C9 C8 H8 119.8 .
C7 C8 H8 119.8 .
F55 C89 F56 108.0(7) .
F55 C89 F57 107.4(6) .
F56 C89 F57 106.5(6) .
F55 C89 C90 109.6(6) .
F56 C89 C90 114.0(6) .
F57 C89 C90 111.1(6) .
C90 C91 C92 122.8(7) .
C90 C91 H91 118.6 .
C92 C91 H91 118.6 .
O29 C102 C101 126.6(7) .
O29 C102 C103 113.3(7) .
C101 C102 C103 120.0(7) .
O31 C97 C96 128.0(7) .
O31 C97 C98 114.8(7) .
C96 C97 C98 117.2(7) .
C15 C14 O5 124.7(6) .
C15 C14 C19 120.6(7) .
O5 C14 C19 114.6(6) .
C59 C60 C61 121.4(7) .
C59 C60 H60 119.3 .
C61 C60 H60 119.3 .
C56 C57 H57A 109.5 .
C56 C57 H57B 109.5 .
H57A C57 H57B 109.5 .
C56 C57 H57C 109.5 .
H57A C57 H57C 109.5 .
H57B C57 H57C 109.5 .
F16 C27 F18 108.8(7) .
F16 C27 F17 107.8(7) .
F18 C27 F17 104.4(7) .
F16 C27 C28 111.1(7) .
F18 C27 C28 111.1(6) .
F17 C27 C28 113.4(6) .
C57 C56 N4 111.0(6) .
C57 C56 C55 111.4(6) .
N4 C56 C55 105.1(6) .
C57 C56 C53 114.7(6) .
N4 C56 C53 99.2(5) .
C55 C56 C53 114.5(6) .
C17 C117 H11A 109.5 .
C17 C117 H11B 109.5 .
H11A C117 H11B 109.5 .
C17 C117 H11C 109.5 .
H11A C117 H11C 109.5 .
H11B C117 H11C 109.5 .
C80 C79 C78 119.6(6) .
C80 C79 C82 121.1(6) .
C78 C79 C82 119.2(6) .
C102 C101 C100 121.5(7) .
C102 C101 H101 119.2 .
C100 C101 H101 119.2 .
N3 C53 C54 106.7(6) .
N3 C53 C52 111.1(6) .
C54 C53 C52 112.2(6) .
N3 C53 C56 98.8(5) .
C54 C53 C56 113.5(6) .
C52 C53 C56 113.6(6) .
C47 C46 C45 120.8(7) .
C47 C46 H46 119.6 .
C45 C46 H46 119.6 .
C115 C114 H11D 109.5 .
C115 C114 H11E 109.5 .
H11D C114 H11E 109.5 .
C115 C114 H11F 109.5 .
H11D C114 H11F 109.5 .
H11E C114 H11F 109.5 .
C4 C3 C2 121.5(7) .
C4 C3 H3 119.2 .
C2 C3 H3 119.2 .
C80 C81 C76 120.9(7) .
C80 C81 H81 119.5 .
C76 C81 H81 119.5 .
N8 C115 C116 110.0(6) .
N8 C115 C114 106.2(6) .
C116 C115 C114 111.3(7) .
N8 C115 C17 100.2(5) .
C116 C115 C17 114.4(6) .
C114 C115 C17 113.9(6) .
O5 C13 C12 106.8(6) .
O5 C13 H13A 110.4 .
C12 C13 H13A 110.4 .
O5 C13 H13B 110.4 .
C12 C13 H13B 110.4 .
H13A C13 H13B 108.6 .
F19 C36 F20 107.1(6) .
F19 C36 F21 107.8(7) .
F20 C36 F21 106.9(6) .
F19 C36 C35 110.8(6) .
F20 C36 C35 114.1(6) .
F21 C36 C35 109.9(6) .
C95 C96 C97 120.8(7) .
C95 C96 H96 119.6 .
C97 C96 H96 119.6 .
F28 C37 F29 108.0(6) .
F28 C37 F30 106.3(6) .
F29 C37 F30 106.7(6) .
F28 C37 C38 113.7(6) .
F29 C37 C38 111.5(6) .
F30 C37 C38 110.2(6) .
F3 C6 F2 107.3(6) .
F3 C6 F1 107.4(6) .
F2 C6 F1 106.9(6) .
F3 C6 C7 113.2(6) .
F2 C6 C7 112.7(6) .
F1 C6 C7 109.0(6) .
F47 C62 F48 108.4(6) .
F47 C62 F46 107.6(7) .
F48 C62 F46 105.3(6) .
F47 C62 C61 114.3(6) .
F48 C62 C61 110.6(6) .
F46 C62 C61 110.2(6) .
C28 C29 C30 121.9(7) .
C28 C29 H29 119.0 .
C30 C29 H29 119.0 .
F45 C58 F43 108.1(6) .
F45 C58 F44 107.4(6) .
F43 C58 F44 105.5(6) .
F45 C58 C59 110.7(6) .
F43 C58 C59 112.5(6) .
F44 C58 C59 112.4(6) .
N6 C87 C86 106.8(6) .
N6 C87 C88 109.6(6) .
C86 C87 C88 111.0(7) .
N6 C87 C84 100.4(5) .
C86 C87 C84 114.3(6) .
C88 C87 C84 114.0(6) .
C71 C70 C69 120.1(7) .
C71 C70 H70 120.0 .
C69 C70 H70 120.0 .
C11 C12 C13 123.5(9) .
C11 C12 H12 118.2 .
C13 C12 H12 118.2 .
F50 C94 F51 107.6(7) .
F50 C94 F49 107.3(6) .
F51 C94 F49 106.4(6) .
F50 C94 C95 110.4(6) .
F51 C94 C95 111.9(6) .
F49 C94 C95 112.9(7) .
C104 C105 C106 125.6(9) .
C104 C105 H105 117.2 .
C106 C105 H105 117.2 .
C17 C119 H11G 109.5 .
C17 C119 H11H 109.5 .
H11G C119 H11H 109.5 .
C17 C119 H11I 109.5 .
H11G C119 H11I 109.5 .
H11H C119 H11I 109.5 .
C115 C116 H11J 109.5 .
C115 C116 H11K 109.5 .
H11J C116 H11K 109.5 .
C115 C116 H11L 109.5 .
H11J C116 H11L 109.5 .
H11K C116 H11L 109.5 .
O25 C75 C74 110.7(6) .
O25 C75 H75A 109.5 .
C74 C75 H75A 109.5 .
O25 C75 H75B 109.5 .
C74 C75 H75B 109.5 .
H75A C75 H75B 108.1 .
C84 C85 H85A 109.5 .
C84 C85 H85B 109.5 .
H85A C85 H85B 109.5 .
C84 C85 H85C 109.5 .
H85A C85 H85C 109.5 .
H85B C85 H85C 109.5 .
C26 C25 H25A 109.5 .
C26 C25 H25B 109.5 .
H25A C25 H25B 109.5 .
C26 C25 H25C 109.5 .
H25A C25 H25C 109.5 .
H25B C25 H25C 109.5 .
F62 C99 F63 109.7(7) .
F62 C99 F61 106.1(8) .
F63 C99 F61 103.9(7) .
F62 C99 C100 115.6(7) .
F63 C99 C100 110.6(7) .
F61 C99 C100 110.2(7) .
O26 C90 C91 126.9(7) .
O26 C90 C89 114.4(6) .
C91 C90 C89 118.6(6) .
F60 C93 F58 107.6(7) .
F60 C93 F59 107.4(6) .
F58 C93 F59 107.4(6) .
F60 C93 C92 111.4(6) .
F58 C93 C92 112.9(6) .
F59 C93 C92 109.9(7) .
O28 C100 C101 129.1(7) .
O28 C100 C99 113.3(7) .
C101 C100 C99 117.6(7) .
C43 C42 H42A 120.0 .
C43 C42 H42B 120.0 .
H42A C42 H42B 120.0 .
F25 C41 F27 108.8(6) .
F25 C41 F26 106.6(6) .
F27 C41 F26 105.6(6) .
F25 C41 C40 111.2(6) .
F27 C41 C40 113.3(6) .
F26 C41 C40 111.0(6) .
C35 C34 C33 121.0(7) .
C35 C34 H34 119.5 .
C33 C34 H34 119.5 .
C74 C73 H73A 120.0 .
C74 C73 H73B 120.0 .
H73A C73 H73B 120.0 .
C12 C11 H11M 120.0 .
C12 C11 H11N 120.0 .
H11M C11 H11N 120.0 .
F54 C98 F53 105.8(7) .
F54 C98 F52 108.0(7) .
F53 C98 F52 107.0(7) .
F54 C98 C97 112.5(6) .
F53 C98 C97 114.4(7) .
F52 C98 C97 108.7(7) .
C42 C43 C44 125.6(9) .
C42 C43 H43 117.2 .
C44 C43 H43 117.2 .
N7 C17 C119 108.9(6) .
N7 C17 C117 104.6(6) .
C119 C17 C117 110.3(6) .
N7 C17 C115 100.6(5) .
C119 C17 C115 116.7(6) .
C117 C17 C115 114.4(6) .
F31 C67 F33 106.5(7) .
F31 C67 F32 105.3(7) .
F33 C67 F32 108.3(8) .
F31 C67 C66 113.9(7) .
F33 C67 C66 110.3(7) .
F32 C67 C66 112.1(6) .
C87 C86 H86A 109.5 .
C87 C86 H86B 109.5 .
H86A C86 H86B 109.5 .
C87 C86 H86C 109.5 .
H86A C86 H86C 109.5 .
H86B C86 H86C 109.5 .
F36 C63 F34 106.4(7) .
F36 C63 F35 107.6(7) .
F34 C63 F35 106.6(7) .
F36 C63 C64 110.9(6) .
F34 C63 C64 110.8(7) .
F35 C63 C64 114.2(7) .
C56 C55 H55A 109.5 .
C56 C55 H55B 109.5 .
H55A C55 H55B 109.5 .
C56 C55 H55C 109.5 .
H55A C55 H55C 109.5 .
H55B C55 H55C 109.5 .
F37 C68 F39 106.4(6) .
F37 C68 F38 107.3(6) .
F39 C68 F38 106.9(6) .
F37 C68 C69 111.9(6) .
F39 C68 C69 110.3(6) .
F38 C68 C69 113.6(6) .
O34 C106 C105 107.9(6) .
O34 C106 H10A 110.1 .
C105 C106 H10A 110.1 .
O34 C106 H10B 110.1 .
C105 C106 H10B 110.1 .
H10A C106 H10B 108.4 .
C73 C74 C75 124.6(9) .
C73 C74 H74 117.7 .
C75 C74 H74 117.7 .
F66 C103 F64 108.2(8) .
F66 C103 F65 105.5(7) .
F64 C103 F65 106.7(7) .
F66 C103 C102 110.8(7) .
F64 C103 C102 111.1(7) .
F65 C103 C102 114.2(7) .
C87 C88 H88A 109.5 .
C87 C88 H88B 109.5 .
H88A C88 H88B 109.5 .
C87 C88 H88C 109.5 .
H88A C88 H88C 109.5 .
H88B C88 H88C 109.5 .
C105 C104 H10C 120.0 .
C105 C104 H10D 120.0 .
H10C C104 H10D 120.0 .
C4 O3 Cu1 122.8(5) .

loop_
_geom_bond_atom_site_label_1
_geom_bond_atom_site_label_2
_geom_bond_distance
_geom_bond_site_symmetry_2
Er3 O30 2.296(5) .
Er3 O27 2.303(5) .
Er3 O29 2.311(5) .
Er3 O32 2.314(5) .
Er3 O26 2.324(5) .
Er3 O31 2.329(5) .
Er3 O28 2.349(5) .
Er3 O24 2.369(5) .
Er2 O23 2.300(4) .
Er2 O20 2.310(5) .
Er2 O22 2.313(5) .
Er2 O19 2.326(5) .
Er2 O18 2.326(5) .
Er2 O21 2.330(5) .
Er2 O15 2.352(4) .
Er2 O17 2.367(5) .
Er1 O9 2.297(5) .
Er1 O10 2.298(5) .
Er1 O12 2.314(5) .
Er1 O7 2.318(5) .
Er1 O8 2.331(5) .
Er1 O13 2.338(5) .
Er1 O11 2.349(5) .
Er1 O14 2.361(5) .
Cu1 O1 1.935(5) .
Cu1 O4 1.938(5) .
Cu1 O2 1.938(5) .
Cu1 O3 1.950(5) .
Cu1 O6 2.444(5) .
Cu1 O33 2.494(5) 1_645
O17 C66 1.234(8) .
F13 C31 1.328(8) .
O1 C7 1.253(8) .
O2 C9 1.271(9) .
O4 C2 1.242(9) .
F14 C31 1.332(8) .
F15 C31 1.351(9) .
O13 C35 1.254(8) .
F57 C89 1.330(9) .
O11 C40 1.266(8) .
F26 C41 1.342(9) .
F39 C68 1.342(9) .
O24 N6 1.286(7) .
N7 O32 1.286(7) .
N7 C113 1.354(9) .
N7 C17 1.514(9) .
F2 C6 1.323(8) .
F37 C68 1.325(8) .
O6 N1 1.290(7) .
F46 C62 1.332(8) .
F30 C37 1.348(8) .
F29 C37 1.324(8) .
F43 C58 1.325(8) .
O26 C90 1.272(8) .
O9 C30 1.267(8) .
F11 C1 1.303(8) .
F40 C72 1.324(8) .
O29 C102 1.257(8) .
O12 C33 1.250(8) .
O7 N2 1.304(7) .
O19 C59 1.272(8) .
O16 C45 1.356(8) .
O16 C44 1.428(8) .
O27 C92 1.264(8) .
F9 C5 1.327(8) .
N2 C20 1.332(8) .
N2 C26 1.484(9) .
N3 O14 1.284(7) .
N3 C51 1.363(8) .
N3 C53 1.511(9) .
N6 C82 1.352(8) .
N6 C87 1.482(9) .
O20 C61 1.231(8) .
N4 O15 1.288(7) .
N4 C51 1.365(9) .
N4 C56 1.519(9) .
O21 C71 1.248(8) .
O5 C14 1.377(8) .
O5 C13 1.435(8) .
F23 C32 1.313(8) .
F20 C36 1.319(8) .
O23 N5 1.300(7) .
O18 C64 1.261(8) .
N1 C20 1.347(9) .
N1 C23 1.514(9) .
F22 C32 1.315(9) .
O22 C69 1.232(8) .
O10 C38 1.258(8) .
F51 C94 1.324(8) .
C82 N5 1.361(9) .
C82 C79 1.456(9) .
F17 C27 1.324(8) .
F41 C72 1.329(9) .
O28 C100 1.242(9) .
F48 C62 1.325(8) .
C118 C16 1.394(9) .
C118 C18 1.410(9) .
C118 C20 1.457(9) .
F8 C5 1.333(8) .
O34 C107 1.370(8) .
O34 C106 1.436(9) .
O33 N8 1.272(7) .
O33 Cu1 2.494(5) 1_465
F24 C32 1.343(8) .
F44 C58 1.336(9) .
F56 C89 1.314(8) .
O30 C95 1.279(8) .
N8 C113 1.348(9) .
N8 C115 1.508(9) .
F49 C94 1.336(9) .
O31 C97 1.244(8) .
F53 C98 1.326(9) .
F6 C10 1.318(8) .
C80 C81 1.358(10) .
C80 C79 1.403(10) .
C80 H80 0.9300 .
O25 C76 1.357(9) .
O25 C75 1.446(8) .
F25 C41 1.310(8) .
F5 C10 1.320(9) .
F27 C41 1.325(8) .
F58 C93 1.327(9) .
F31 C67 1.300(9) .
F59 C93 1.335(9) .
F4 C10 1.329(9) .
F28 C37 1.322(8) .
C109 C110 1.383(10) .
C109 C108 1.389(9) .
C109 H109 0.9300 .
C48 C47 1.395(10) .
C48 C49 1.409(9) .
C48 C51 1.447(9) .
C33 C34 1.393(10) .
C33 C32 1.529(9) .
F60 C93 1.323(9) .
O8 C28 1.252(8) .
C111 C112 1.381(9) .
C111 C110 1.384(10) .
C111 H111 0.9300 .
F1 C6 1.329(9) .
N5 C84 1.489(8) .
C59 C60 1.380(10) .
C59 C58 1.530(10) .
C23 C21 1.526(10) .
C23 C22 1.534(9) .
C23 C26 1.557(9) .
F38 C68 1.342(8) .
C26 C24 1.498(9) .
C26 C25 1.516(9) .
F7 C5 1.322(8) .
C76 C81 1.395(10) .
C76 C77 1.411(10) .
C47 C46 1.389(10) .
C47 H47 0.9300 .
C83 C84 1.535(10) .
C83 H83A 0.9600 .
C83 H83B 0.9600 .
C83 H83C 0.9600 .
C61 C60 1.397(10) .
C61 C62 1.545(10) .
F65 C103 1.315(8) .
C107 C112 1.385(10) .
C107 C108 1.398(10) .
C40 C39 1.387(10) .
C40 C41 1.539(10) .
F42 C72 1.333(9) .
C9 C8 1.388(10) .
C9 C10 1.534(10) .
F21 C36 1.336(9) .
C78 C77 1.372(10) .
C78 C79 1.409(10) .
C78 H78 0.9300 .
C64 C65 1.375(11) .
C64 C63 1.521(10) .
C28 C29 1.367(10) .
C28 C27 1.545(10) .
F55 C89 1.312(8) .
C5 C4 1.527(10) .
C50 C49 1.366(10) .
C50 C45 1.388(10) .
C50 H50 0.9300 .
C66 C65 1.394(10) .
C66 C67 1.555(11) .
C110 C113 1.457(9) .
C19 C18 1.356(10) .
C19 C14 1.397(9) .
C19 H19 0.9300 .
C30 C29 1.390(10) .
C30 C31 1.526(10) .
C18 H18 0.9300 .
C112 H112 0.9300 .
F66 C103 1.290(9) .
C35 C34 1.389(9) .
C35 C36 1.541(10) .
C108 H108 0.9300 .
C44 C43 1.476(10) .
C44 H44A 0.9700 .
C44 H44B 0.9700 .
C39 C38 1.385(10) .
C39 H39 0.9300 .
F45 C58 1.320(9) .
C7 C8 1.390(10) .
C7 C6 1.532(10) .
C2 C3 1.389(10) .
C2 C1 1.541(10) .
F3 C6 1.321(8) .
C4 O3 1.273(8) .
C4 C3 1.377(10) .
C65 H65 0.9300 .
F47 C62 1.300(8) .
C49 H49 0.9300 .
C21 H21A 0.9600 .
C21 H21B 0.9600 .
C21 H21C 0.9600 .
C69 C70 1.407(10) .
C69 C68 1.526(10) .
C16 C15 1.402(9) .
C16 H16 0.9300 .
C72 C71 1.557(10) .
F34 C63 1.322(9) .
C45 C46 1.390(10) .
C77 H77 0.9300 .
C71 C70 1.372(10) .
F35 C63 1.323(9) .
F50 C94 1.319(9) .
F61 C99 1.342(10) .
F18 C27 1.306(9) .
C54 C53 1.517(10) .
C54 H54A 0.9600 .
C54 H54B 0.9600 .
C54 H54C 0.9600 .
C15 C14 1.375(10) .
C15 H15 0.9300 .
C95 C96 1.376(10) .
C95 C94 1.533(10) .
F62 C99 1.295(9) .
C92 C91 1.397(10) .
C92 C93 1.527(10) .
C84 C85 1.518(10) .
C84 C87 1.548(10) .
F63 C99 1.317(10) .
C24 H24A 0.9600 .
C24 H24B 0.9600 .
C24 H24C 0.9600 .
C22 H22A 0.9600 .
C22 H22B 0.9600 .
C22 H22C 0.9600 .
C52 C53 1.517(9) .
C52 H52A 0.9600 .
C52 H52B 0.9600 .
C52 H52C 0.9600 .
C1 F12 1.292(9) .
C1 F10 1.325(9) .
F64 C103 1.296(9) .
C38 C37 1.523(10) .
C8 H8 0.9300 .
C89 C90 1.532(10) .
C91 C90 1.379(10) .
C91 H91 0.9300 .
C102 C101 1.393(10) .
C102 C103 1.517(11) .
C97 C96 1.404(10) .
C97 C98 1.530(10) .
F19 C36 1.317(9) .
C60 H60 0.9300 .
C57 C56 1.514(10) .
C57 H57A 0.9600 .
C57 H57B 0.9600 .
C57 H57C 0.9600 .
F36 C63 1.317(9) .
C27 F16 1.285(9) .
F32 C67 1.316(9) .
C56 C55 1.520(10) .
C56 C53 1.560(10) .
F54 C98 1.312(9) .
C117 C17 1.525(10) .
C117 H11A 0.9600 .
C117 H11B 0.9600 .
C117 H11C 0.9600 .
F52 C98 1.336(9) .
C101 C100 1.401(11) .
C101 H101 0.9300 .
C46 H46 0.9300 .
C114 C115 1.522(10) .
C114 H11D 0.9600 .
C114 H11E 0.9600 .
C114 H11F 0.9600 .
C3 H3 0.9300 .
C81 H81 0.9300 .
C115 C116 1.521(10) .
C115 C17 1.531(10) .
C13 C12 1.491(10) .
C13 H13A 0.9700 .
C13 H13B 0.9700 .
C96 H96 0.9300 .
C29 H29 0.9300 .
C87 C86 1.518(11) .
C87 C88 1.517(10) .
C70 H70 0.9300 .
C12 C11 1.273(11) .
C12 H12 0.9300 .
C105 C104 1.264(11) .
C105 C106 1.492(10) .
C105 H105 0.9300 .
C119 C17 1.517(9) .
C119 H11G 0.9600 .
C119 H11H 0.9600 .
C119 H11I 0.9600 .
C116 H11J 0.9600 .
C116 H11K 0.9600 .
C116 H11L 0.9600 .
C75 C74 1.476(11) .
C75 H75A 0.9700 .
C75 H75B 0.9700 .
C85 H85A 0.9600 .
C85 H85B 0.9600 .
C85 H85C 0.9600 .
C25 H25A 0.9600 .
C25 H25B 0.9600 .
C25 H25C 0.9600 .
C99 C100 1.539(11) .
C42 C43 1.276(12) .
C42 H42A 0.9300 .
C42 H42B 0.9300 .
C34 H34 0.9300 .
C73 C74 1.320(12) .
C73 H73A 0.9300 .
C73 H73B 0.9300 .
C11 H11M 0.9300 .
C11 H11N 0.9300 .
C43 H43 0.9300 .
C67 F33 1.312(9) .
C86 H86A 0.9600 .
C86 H86B 0.9600 .
C86 H86C 0.9600 .
C55 H55A 0.9600 .
C55 H55B 0.9600 .
C55 H55C 0.9600 .
C106 H10A 0.9700 .
C106 H10B 0.9700 .
C74 H74 0.9300 .
C88 H88A 0.9600 .
C88 H88B 0.9600 .
C88 H88C 0.9600 .
C104 H10C 0.9300 .
C104 H10D 0.9300 .

loop_
_geom_torsion_atom_site_label_1
_geom_torsion_atom_site_label_2
_geom_torsion_atom_site_label_3
_geom_torsion_atom_site_label_4
_geom_torsion
_geom_torsion_site_symmetry_1
O23 Er2 O17 C66 92.1(7) .
O20 Er2 O17 C66 26.9(8) .
O22 Er2 O17 C66 -159.6(7) .
O19 Er2 O17 C66 -107.1(7) .
O18 Er2 O17 C66 10.0(6) .
O21 Er2 O17 C66 146.8(6) .
O15 Er2 O17 C66 -68.8(7) .
O4 Cu1 O1 C7 179.1(6) .
O2 Cu1 O1 C7 -14.4(6) .
O3 Cu1 O1 C7 86.1(9) .
O6 Cu1 O1 C7 -101.4(5) .
O33 Cu1 O1 C7 82.3(6) 1_645
O1 Cu1 O2 C9 4.9(6) .
O4 Cu1 O2 C9 97.0(10) .
O3 Cu1 O2 C9 -159.3(6) .
O6 Cu1 O2 C9 110.4(6) .
O33 Cu1 O2 C9 -71.0(6) 1_645
O1 Cu1 O4 C2 -173.8(6) .
O2 Cu1 O4 C2 93.3(11) .
O3 Cu1 O4 C2 -10.0(6) .
O6 Cu1 O4 C2 79.7(6) .
O33 Cu1 O4 C2 -98.7(6) 1_645
O9 Er1 O13 C35 35.5(8) .
O10 Er1 O13 C35 -156.7(7) .
O12 Er1 O13 C35 9.7(6) .
O7 Er1 O13 C35 -62.7(6) .
O8 Er1 O13 C35 -113.8(6) .
O11 Er1 O13 C35 145.9(6) .
O14 Er1 O13 C35 88.6(6) .
O9 Er1 O11 C40 -140.5(6) .
O10 Er1 O11 C40 15.7(6) .
O12 Er1 O11 C40 172.8(5) .
O7 Er1 O11 C40 -46.3(7) .
O8 Er1 O11 C40 -63.1(6) .
O13 Er1 O11 C40 72.0(6) .
O14 Er1 O11 C40 127.7(6) .
O30 Er3 O24 N6 -43.6(6) .
O27 Er3 O24 N6 96.6(6) .
O29 Er3 O24 N6 -113.8(6) .
O32 Er3 O24 N6 -156.5(5) .
O26 Er3 O24 N6 26.7(6) .
O31 Er3 O24 N6 21.7(8) .
O28 Er3 O24 N6 168.1(6) .
O1 Cu1 O6 N1 95.0(6) .
O4 Cu1 O6 N1 179.4(6) .
O2 Cu1 O6 N1 2.6(6) .
O3 Cu1 O6 N1 -87.0(6) .
O33 Cu1 O6 N1 -155(2) 1_645
O30 Er3 O26 C90 -132.1(6) .
O27 Er3 O26 C90 20.3(6) .
O29 Er3 O26 C90 -178.8(6) .
O32 Er3 O26 C90 -48.1(7) .
O31 Er3 O26 C90 -55.3(6) .
O28 Er3 O26 C90 82.0(6) .
O24 Er3 O26 C90 127.3(6) .
O10 Er1 O9 C30 30.4(8) .
O12 Er1 O9 C30 -142.5(7) .
O7 Er1 O9 C30 -78.5(7) .
O8 Er1 O9 C30 -9.7(6) .
O13 Er1 O9 C30 -168.2(6) .
O11 Er1 O9 C30 68.4(6) .
O14 Er1 O9 C30 142.7(7) .
O30 Er3 O29 C102 -172.6(7) .
O27 Er3 O29 C102 15.0(9) .
O32 Er3 O29 C102 76.5(7) .
O26 Er3 O29 C102 -125.7(7) .
O31 Er3 O29 C102 131.2(7) .
O28 Er3 O29 C102 -2.6(7) .
O24 Er3 O29 C102 -73.7(7) .
O9 Er1 O12 C33 -178.4(7) .
O10 Er1 O12 C33 9.2(8) .
O7 Er1 O12 C33 69.1(6) .
O8 Er1 O12 C33 123.0(6) .
O13 Er1 O12 C33 -12.8(6) .
O11 Er1 O12 C33 -131.7(6) .
O14 Er1 O12 C33 -86.8(6) .
C113 N7 O32 Er3 -84.5(9) .
C17 N7 O32 Er3 106.7(7) .
O30 Er3 O32 N7 93.5(7) .
O27 Er3 O32 N7 -47.2(7) .
O29 Er3 O32 N7 158.9(7) .
O26 Er3 O32 N7 16.9(8) .
O31 Er3 O32 N7 24.2(6) .
O28 Er3 O32 N7 -122.7(7) .
O24 Er3 O32 N7 -156.7(6) .
O9 Er1 O7 N2 88.4(6) .
O10 Er1 O7 N2 -55.0(6) .
O12 Er1 O7 N2 155.9(6) .
O8 Er1 O7 N2 19.9(6) .
O13 Er1 O7 N2 -126.1(6) .
O11 Er1 O7 N2 3.0(7) .
O14 Er1 O7 N2 -168.4(5) .
O23 Er2 O19 C59 -50.5(7) .
O20 Er2 O19 C59 10.7(6) .
O22 Er2 O19 C59 -146.3(6) .
O18 Er2 O19 C59 65.3(7) .
O21 Er2 O19 C59 -70.7(6) .
O15 Er2 O19 C59 125.6(6) .
O17 Er2 O19 C59 163.2(6) .
O30 Er3 O27 C92 17.1(8) .
O29 Er3 O27 C92 -173.6(6) .
O32 Er3 O27 C92 130.2(7) .
O26 Er3 O27 C92 -23.9(6) .
O31 Er3 O27 C92 58.1(6) .
O28 Er3 O27 C92 -156.3(7) .
O24 Er3 O27 C92 -91.4(7) .
Er1 O7 N2 C20 -80.7(8) .
Er1 O7 N2 C26 111.1(6) .
Er3 O24 N6 C82 -89.7(8) .
Er3 O24 N6 C87 100.4(7) .
O23 Er2 O20 C61 144.0(7) .
O22 Er2 O20 C61 35.3(8) .
O19 Er2 O20 C61 -6.1(7) .
O18 Er2 O20 C61 -138.2(7) .
O21 Er2 O20 C61 70.5(7) .
O15 Er2 O20 C61 -72.7(7) .
O17 Er2 O20 C61 -155.3(6) .
O23 Er2 O21 C71 126.5(7) .
O20 Er2 O21 C71 -141.4(7) .
O22 Er2 O21 C71 18.2(6) .
O19 Er2 O21 C71 -65.3(7) .
O18 Er2 O21 C71 176.6(6) .
O15 Er2 O21 C71 -37.7(8) .
O17 Er2 O21 C71 71.8(7) .
O20 Er2 O23 N5 -68.3(8) .
O22 Er2 O23 N5 77.5(8) .
O19 Er2 O23 N5 -11.1(9) .
O18 Er2 O23 N5 -138.8(8) .
O21 Er2 O23 N5 9.2(7) .
O15 Er2 O23 N5 174.7(7) .
O17 Er2 O23 N5 145.7(8) .
O23 Er2 O18 C64 -83.1(7) .
O20 Er2 O18 C64 -175.7(7) .
O22 Er2 O18 C64 10.8(8) .
O19 Er2 O18 C64 128.4(7) .
O21 Er2 O18 C64 -131.8(7) .
O15 Er2 O18 C64 68.2(7) .
O17 Er2 O18 C64 -6.7(7) .
Cu1 O6 N1 C20 -75.2(8) .
Cu1 O6 N1 C23 114.8(6) .
O23 Er2 O22 C69 -80.1(7) .
O20 Er2 O22 C69 24.4(8) .
O19 Er2 O22 C69 64.5(7) .
O18 Er2 O22 C69 -166.2(6) .
O21 Er2 O22 C69 -11.6(7) .
O15 Er2 O22 C69 139.3(7) .
O17 Er2 O22 C69 -148.8(7) .
O9 Er1 O10 C38 27.0(8) .
O12 Er1 O10 C38 -164.6(6) .
O7 Er1 O10 C38 141.0(6) .
O8 Er1 O10 C38 66.9(6) .
O13 Er1 O10 C38 -142.3(7) .
O11 Er1 O10 C38 -11.1(6) .
O14 Er1 O10 C38 -79.1(6) .
O24 N6 C82 N5 179.7(6) .
C87 N6 C82 N5 -9.7(8) .
O24 N6 C82 C79 1.9(12) .
C87 N6 C82 C79 172.4(7) .
C51 N3 O14 Er1 -81.3(8) .
C53 N3 O14 Er1 107.4(6) .
O9 Er1 O14 N3 -51.7(6) .
O10 Er1 O14 N3 91.0(6) .
O12 Er1 O14 N3 -126.8(6) .
O7 Er1 O14 N3 -161.4(5) .
O8 Er1 O14 N3 3.8(7) .
O13 Er1 O14 N3 154.6(6) .
O11 Er1 O14 N3 23.3(6) .
O30 Er3 O28 C100 16.7(8) .
O27 Er3 O28 C100 -171.1(7) .
O29 Er3 O28 C100 0.1(7) .
O32 Er3 O28 C100 -73.5(7) .
O26 Er3 O28 C100 128.3(7) .
O31 Er3 O28 C100 -121.3(7) .
O24 Er3 O28 C100 81.8(7) .
O27 Er3 O30 C95 28.2(7) .
O29 Er3 O30 C95 -146.2(7) .
O32 Er3 O30 C95 -81.8(6) .
O26 Er3 O30 C95 69.6(6) .
O31 Er3 O30 C95 -12.6(6) .
O28 Er3 O30 C95 -163.1(6) .
O24 Er3 O30 C95 139.1(6) .
Cu1 O33 N8 C113 -81.5(8) 1_465
Cu1 O33 N8 C115 107.2(6) 1_465
O30 Er3 O31 C97 13.6(6) .
O27 Er3 O31 C97 -139.0(6) .
O29 Er3 O31 C97 68.8(7) .
O32 Er3 O31 C97 122.0(6) .
O26 Er3 O31 C97 -61.5(6) .
O28 Er3 O31 C97 170.0(6) .
O24 Er3 O31 C97 -56.7(8) .
C51 N4 O15 Er2 -81.8(8) .
C56 N4 O15 Er2 110.9(7) .
O23 Er2 O15 N4 -162.4(5) .
O20 Er2 O15 N4 87.1(6) .
O22 Er2 O15 N4 -59.3(6) .
O19 Er2 O15 N4 21.0(6) .
O18 Er2 O15 N4 150.1(6) .
O21 Er2 O15 N4 -6.6(8) .
O17 Er2 O15 N4 -133.0(6) .
Er1 O12 C33 C34 11.8(12) .
Er1 O12 C33 C32 -171.0(4) .
O9 Er1 O8 C28 11.6(6) .
O10 Er1 O8 C28 -143.6(6) .
O12 Er1 O8 C28 70.5(7) .
O7 Er1 O8 C28 122.5(6) .
O13 Er1 O8 C28 174.5(6) .
O11 Er1 O8 C28 -66.7(6) .
O14 Er1 O8 C28 -47.2(7) .
Er2 O23 N5 C82 -87.7(10) .
Er2 O23 N5 C84 105.7(8) .
N6 C82 N5 O23 -175.9(6) .
C79 C82 N5 O23 2.0(12) .
N6 C82 N5 C84 -8.4(8) .
C79 C82 N5 C84 169.5(7) .
Er2 O19 C59 C60 -11.2(11) .
Er2 O19 C59 C58 166.5(4) .
O6 N1 C23 C21 -44.8(8) .
C20 N1 C23 C21 143.8(6) .
O6 N1 C23 C22 74.0(7) .
C20 N1 C23 C22 -97.3(7) .
O6 N1 C23 C26 -167.4(5) .
C20 N1 C23 C26 21.3(7) .
O7 N2 C26 C24 -43.5(8) .
C20 N2 C26 C24 146.8(6) .
O7 N2 C26 C25 76.9(7) .
C20 N2 C26 C25 -92.7(7) .
O7 N2 C26 C23 -165.1(5) .
C20 N2 C26 C23 25.3(7) .
N1 C23 C26 N2 -25.3(6) .
C21 C23 C26 N2 -143.1(6) .
C22 C23 C26 N2 86.9(6) .
N1 C23 C26 C24 -144.4(6) .
C21 C23 C26 C24 97.8(7) .
C22 C23 C26 C24 -32.1(9) .
N1 C23 C26 C25 87.3(7) .
C21 C23 C26 C25 -30.5(9) .
C22 C23 C26 C25 -160.5(6) .
C75 O25 C76 C81 176.9(6) .
C75 O25 C76 C77 -2.2(11) .
C49 C48 C47 C46 0.6(10) .
C51 C48 C47 C46 -178.5(6) .
Er2 O20 C61 C60 1.3(12) .
Er2 O20 C61 C62 179.4(4) .
C106 O34 C107 C112 -13.3(11) .
C106 O34 C107 C108 167.3(6) .
Er1 O11 C40 C39 -15.9(11) .
Er1 O11 C40 C41 162.3(4) .
Cu1 O2 C9 C8 4.0(11) .
Cu1 O2 C9 C10 -178.3(4) .
Er2 O18 C64 C65 1.7(13) .
Er2 O18 C64 C63 -178.8(5) .
Er1 O8 C28 C29 -9.4(12) .
Er1 O8 C28 C27 168.2(4) .
Er2 O17 C66 C65 -9.0(13) .
Er2 O17 C66 C67 172.7(5) .
C108 C109 C110 C111 0.3(11) .
C108 C109 C110 C113 177.6(6) .
C112 C111 C110 C109 0.6(11) .
C112 C111 C110 C113 -176.7(7) .
Er1 O9 C30 C29 5.3(12) .
Er1 O9 C30 C31 -171.6(4) .
C14 C19 C18 C118 -1.0(11) .
C16 C118 C18 C19 -1.1(11) .
C20 C118 C18 C19 177.3(7) .
C110 C111 C112 C107 -0.5(11) .
O34 C107 C112 C111 -179.8(7) .
C108 C107 C112 C111 -0.5(11) .
Er1 O13 C35 C34 -5.4(12) .
Er1 O13 C35 C36 175.0(4) .
C110 C109 C108 C107 -1.3(11) .
O34 C107 C108 C109 -179.2(6) .
C112 C107 C108 C109 1.4(11) .
C45 O16 C44 C43 -172.5(6) .
O11 C40 C39 C38 2.8(12) .
C41 C40 C39 C38 -175.3(6) .
Cu1 O1 C7 C8 17.0(11) .
Cu1 O1 C7 C6 -162.5(4) .
Cu1 O4 C2 C3 9.7(11) .
Cu1 O4 C2 C1 -170.2(4) .
F7 C5 C4 O3 172.3(6) .
F9 C5 C4 O3 52.2(8) .
F8 C5 C4 O3 -66.6(8) .
F7 C5 C4 C3 -8.1(10) .
F9 C5 C4 C3 -128.2(7) .
F8 C5 C4 C3 113.0(8) .
O18 C64 C65 C66 4.8(13) .
C63 C64 C65 C66 -174.7(7) .
O17 C66 C65 C64 -0.9(14) .
C67 C66 C65 C64 177.4(7) .
O12 C33 C32 F23 -179.0(6) .
C34 C33 C32 F23 -1.4(10) .
O12 C33 C32 F22 -57.3(9) .
C34 C33 C32 F22 120.2(8) .
O12 C33 C32 F24 60.9(9) .
C34 C33 C32 F24 -121.6(7) .
O7 N2 C20 N1 178.4(5) .
C26 N2 C20 N1 -12.8(8) .
O7 N2 C20 C118 -3.4(11) .
C26 N2 C20 C118 165.4(6) .
O6 N1 C20 N2 -177.3(6) .
C23 N1 C20 N2 -6.6(8) .
O6 N1 C20 C118 4.4(11) .
C23 N1 C20 C118 175.2(6) .
C16 C118 C20 N2 149.6(7) .
C18 C118 C20 N2 -28.7(11) .
C16 C118 C20 N1 -32.5(11) .
C18 C118 C20 N1 149.2(7) .
C45 C50 C49 C48 -3.3(11) .
C47 C48 C49 C50 0.7(10) .
C51 C48 C49 C50 179.7(6) .
Er2 O22 C69 C70 3.4(13) .
Er2 O22 C69 C68 -173.8(5) .
C18 C118 C16 C15 2.1(11) .
C20 C118 C16 C15 -176.3(6) .
O14 N3 C51 N4 177.5(6) .
C53 N3 C51 N4 -10.6(8) .
O14 N3 C51 C48 -2.8(11) .
C53 N3 C51 C48 169.1(6) .
O15 N4 C51 N3 179.2(6) .
C56 N4 C51 N3 -12.4(8) .
O15 N4 C51 C48 -0.5(11) .
C56 N4 C51 C48 167.9(6) .
C47 C48 C51 N3 -29.9(11) .
C49 C48 C51 N3 151.1(7) .
C47 C48 C51 N4 149.8(7) .
C49 C48 C51 N4 -29.3(11) .
C44 O16 C45 C50 169.6(6) .
C44 O16 C45 C46 -11.4(10) .
C49 C50 C45 O16 -176.4(6) .
C49 C50 C45 C46 4.7(11) .
C79 C78 C77 C76 -1.5(11) .
O25 C76 C77 C78 178.6(7) .
C81 C76 C77 C78 -0.5(11) .
O33 N8 C113 N7 176.9(6) .
C115 N8 C113 N7 -11.2(8) .
O33 N8 C113 C110 -1.5(12) .
C115 N8 C113 C110 170.5(7) .
O32 N7 C113 N8 -178.2(6) .
C17 N7 C113 N8 -8.4(8) .
O32 N7 C113 C110 0.1(11) .
C17 N7 C113 C110 169.9(7) .
C109 C110 C113 N8 145.5(8) .
C111 C110 C113 N8 -37.3(11) .
C109 C110 C113 N7 -32.5(11) .
C111 C110 C113 N7 144.7(7) .
O9 C30 C31 F13 -163.2(6) .
C29 C30 C31 F13 19.7(10) .
O9 C30 C31 F14 -40.7(9) .
C29 C30 C31 F14 142.1(7) .
O9 C30 C31 F15 78.6(8) .
C29 C30 C31 F15 -98.5(8) .
Er2 O21 C71 C70 -18.1(13) .
Er2 O21 C71 C72 161.6(5) .
F40 C72 C71 O21 -173.3(6) .
F41 C72 C71 O21 -51.1(9) .
F42 C72 C71 O21 67.1(8) .
F40 C72 C71 C70 6.5(10) .
F41 C72 C71 C70 128.7(7) .
F42 C72 C71 C70 -113.2(8) .
O2 C9 C10 F6 51.7(9) .
C8 C9 C10 F6 -130.3(7) .
O2 C9 C10 F5 -67.6(8) .
C8 C9 C10 F5 110.4(8) .
O2 C9 C10 F4 171.1(6) .
C8 C9 C10 F4 -10.9(10) .
C118 C16 C15 C14 -1.0(11) .
Er3 O30 C95 C96 10.1(12) .
Er3 O30 C95 C94 -167.5(4) .
Er3 O27 C92 C91 20.2(12) .
Er3 O27 C92 C93 -158.3(5) .
O23 N5 C84 C85 69.0(8) .
C82 N5 C84 C85 -99.2(7) .
O23 N5 C84 C83 -49.0(8) .
C82 N5 C84 C83 142.8(6) .
O23 N5 C84 C87 -170.4(6) .
C82 N5 C84 C87 21.4(7) .
O4 C2 C1 F12 68.3(9) .
C3 C2 C1 F12 -111.6(8) .
O4 C2 C1 F11 -50.7(9) .
C3 C2 C1 F11 129.4(7) .
O4 C2 C1 F10 -170.9(7) .
C3 C2 C1 F10 9.2(10) .
Er1 O10 C38 C39 5.8(12) .
Er1 O10 C38 C37 -171.9(4) .
C40 C39 C38 O10 2.7(12) .
C40 C39 C38 C37 -179.8(7) .
O2 C9 C8 C7 -6.3(12) .
C10 C9 C8 C7 176.1(7) .
O1 C7 C8 C9 -5.7(13) .
C6 C7 C8 C9 173.8(7) .
O27 C92 C91 C90 0.6(13) .
C93 C92 C91 C90 178.9(7) .
Er3 O29 C102 C101 4.2(13) .
Er3 O29 C102 C103 -175.4(5) .
Er3 O31 C97 C96 -12.0(12) .
Er3 O31 C97 C98 165.8(5) .
C16 C15 C14 O5 177.1(6) .
C16 C15 C14 C19 -1.1(11) .
C13 O5 C14 C15 -6.3(11) .
C13 O5 C14 C19 172.0(6) .
C18 C19 C14 C15 2.2(11) .
C18 C19 C14 O5 -176.2(6) .
O19 C59 C60 C61 1.5(12) .
C58 C59 C60 C61 -176.2(7) .
O20 C61 C60 C59 3.6(12) .
C62 C61 C60 C59 -174.4(6) .
O8 C28 C27 F16 -82.1(9) .
C29 C28 C27 F16 95.8(9) .
O8 C28 C27 F18 39.2(9) .
C29 C28 C27 F18 -142.9(7) .
O8 C28 C27 F17 156.3(7) .
C29 C28 C27 F17 -25.8(10) .
O15 N4 C56 C57 -41.7(8) .
C51 N4 C56 C57 149.5(6) .
O15 N4 C56 C55 78.8(7) .
C51 N4 C56 C55 -90.0(7) .
O15 N4 C56 C53 -162.6(6) .
C51 N4 C56 C53 28.5(7) .
C81 C80 C79 C78 0.2(11) .
C81 C80 C79 C82 177.6(7) .
C77 C78 C79 C80 1.7(11) .
C77 C78 C79 C82 -175.7(7) .
N6 C82 C79 C80 -30.2(12) .
N5 C82 C79 C80 152.4(7) .
N6 C82 C79 C78 147.2(7) .
N5 C82 C79 C78 -30.3(11) .
O29 C102 C101 C100 -2.2(13) .
C103 C102 C101 C100 177.3(7) .
O14 N3 C53 C54 81.7(7) .
C51 N3 C53 C54 -90.5(7) .
O14 N3 C53 C52 -40.8(8) .
C51 N3 C53 C52 147.0(6) .
O14 N3 C53 C56 -160.4(6) .
C51 N3 C53 C56 27.4(7) .
C57 C56 C53 N3 -148.4(6) .
N4 C56 C53 N3 -30.2(6) .
C55 C56 C53 N3 81.1(7) .
C57 C56 C53 C54 -35.8(9) .
N4 C56 C53 C54 82.4(7) .
C55 C56 C53 C54 -166.3(6) .
C57 C56 C53 C52 93.9(7) .
N4 C56 C53 C52 -147.9(6) .
C55 C56 C53 C52 -36.6(8) .
C48 C47 C46 C45 0.8(11) .
O16 C45 C46 C47 177.7(6) .
C50 C45 C46 C47 -3.4(11) .
O3 C4 C3 C2 -4.1(12) .
C5 C4 C3 C2 176.3(7) .
O4 C2 C3 C4 -1.5(13) .
C1 C2 C3 C4 178.3(7) .
C79 C80 C81 C76 -2.3(12) .
O25 C76 C81 C80 -176.7(7) .
C77 C76 C81 C80 2.4(12) .
O33 N8 C115 C116 -41.9(9) .
C113 N8 C115 C116 145.7(7) .
O33 N8 C115 C114 78.7(8) .
C113 N8 C115 C114 -93.7(7) .
O33 N8 C115 C17 -162.6(6) .
C113 N8 C115 C17 25.0(7) .
C14 O5 C13 C12 -170.3(6) .
O13 C35 C36 F19 45.9(9) .
C34 C35 C36 F19 -133.7(7) .
O13 C35 C36 F20 166.8(6) .
C34 C35 C36 F20 -12.8(10) .
O13 C35 C36 F21 -73.1(8) .
C34 C35 C36 F21 107.2(8) .
O30 C95 C96 C97 -0.5(12) .
C94 C95 C96 C97 176.9(7) .
O31 C97 C96 C95 1.6(12) .
C98 C97 C96 C95 -176.2(7) .
O10 C38 C37 F28 -167.8(6) .
C39 C38 C37 F28 14.3(10) .
O10 C38 C37 F29 69.8(8) .
C39 C38 C37 F29 -108.1(7) .
O10 C38 C37 F30 -48.5(8) .
C39 C38 C37 F30 133.6(7) .
O1 C7 C6 F3 -162.3(7) .
C8 C7 C6 F3 18.1(10) .
O1 C7 C6 F2 -40.3(9) .
C8 C7 C6 F2 140.1(7) .
O1 C7 C6 F1 78.2(8) .
C8 C7 C6 F1 -101.4(8) .
O20 C61 C62 F47 -176.3(7) .
C60 C61 C62 F47 2.0(10) .
O20 C61 C62 F48 61.0(8) .
C60 C61 C62 F48 -120.7(7) .
O20 C61 C62 F46 -55.0(9) .
C60 C61 C62 F46 123.3(7) .
O8 C28 C29 C30 -1.4(13) .
C27 C28 C29 C30 -178.9(7) .
O9 C30 C29 C28 3.7(13) .
C31 C30 C29 C28 -179.5(7) .
O19 C59 C58 F45 -81.1(8) .
C60 C59 C58 F45 96.9(8) .
O19 C59 C58 F43 39.9(9) .
C60 C59 C58 F43 -142.1(7) .
O19 C59 C58 F44 158.8(6) .
C60 C59 C58 F44 -23.2(10) .
O24 N6 C87 C86 73.8(8) .
C82 N6 C87 C86 -97.2(7) .
O24 N6 C87 C88 -46.5(9) .
C82 N6 C87 C88 142.4(7) .
O24 N6 C87 C84 -166.7(6) .
C82 N6 C87 C84 22.2(7) .
N5 C84 C87 N6 -23.9(6) .
C85 C84 C87 N6 90.6(7) .
C83 C84 C87 N6 -141.1(6) .
N5 C84 C87 C86 90.0(7) .
C85 C84 C87 C86 -155.6(7) .
C83 C84 C87 C86 -27.2(9) .
N5 C84 C87 C88 -140.9(7) .
C85 C84 C87 C88 -26.4(9) .
C83 C84 C87 C88 101.9(8) .
O21 C71 C70 C69 1.3(13) .
C72 C71 C70 C69 -178.4(7) .
O22 C69 C70 C71 6.4(13) .
C68 C69 C70 C71 -176.4(7) .
O5 C13 C12 C11 -119.5(8) .
O30 C95 C94 F50 71.3(8) .
C96 C95 C94 F50 -106.5(8) .
O30 C95 C94 F51 -48.5(9) .
C96 C95 C94 F51 133.6(7) .
O30 C95 C94 F49 -168.6(6) .
C96 C95 C94 F49 13.6(10) .
C76 O25 C75 C74 -74.5(8) .
Er3 O26 C90 C91 -12.6(11) .
Er3 O26 C90 C89 162.6(5) .
C92 C91 C90 O26 -4.3(13) .
C92 C91 C90 C89 -179.4(7) .
F55 C89 C90 O26 -74.0(9) .
F56 C89 C90 O26 164.9(6) .
F57 C89 C90 O26 44.6(9) .
F55 C89 C90 C91 101.7(8) .
F56 C89 C90 C91 -19.5(10) .
F57 C89 C90 C91 -139.8(7) .
O27 C92 C93 F60 51.9(9) .
C91 C92 C93 F60 -126.7(8) .
O27 C92 C93 F58 173.1(6) .
C91 C92 C93 F58 -5.5(10) .
O27 C92 C93 F59 -67.0(9) .
C91 C92 C93 F59 114.4(8) .
Er3 O28 C100 C101 1.1(13) .
Er3 O28 C100 C99 -177.7(5) .
C102 C101 C100 O28 -0.4(14) .
C102 C101 C100 C99 178.4(7) .
F62 C99 C100 O28 171.3(8) .
F63 C99 C100 O28 -63.2(10) .
F61 C99 C100 O28 51.1(10) .
F62 C99 C100 C101 -7.7(12) .
F63 C99 C100 C101 117.8(8) .
F61 C99 C100 C101 -127.9(8) .
O11 C40 C41 F25 -74.3(8) .
C39 C40 C41 F25 104.0(8) .
O11 C40 C41 F27 162.7(6) .
C39 C40 C41 F27 -18.9(10) .
O11 C40 C41 F26 44.2(8) .
C39 C40 C41 F26 -137.5(7) .
O13 C35 C34 C33 -2.5(13) .
C36 C35 C34 C33 177.1(7) .
O12 C33 C34 C35 -0.6(13) .
C32 C33 C34 C35 -177.8(7) .
O31 C97 C98 F54 41.8(9) .
C96 C97 C98 F54 -140.1(7) .
O31 C97 C98 F53 162.7(7) .
C96 C97 C98 F53 -19.2(10) .
O31 C97 C98 F52 -77.8(9) .
C96 C97 C98 F52 100.3(8) .
O16 C44 C43 C42 125.9(10) .
O32 N7 C17 C119 -43.1(9) .
C113 N7 C17 C119 146.5(6) .
O32 N7 C17 C117 74.7(8) .
C113 N7 C17 C117 -95.6(7) .
O32 N7 C17 C115 -166.3(6) .
C113 N7 C17 C115 23.3(7) .
N8 C115 C17 N7 -26.5(6) .
C116 C115 C17 N7 -144.1(6) .
C114 C115 C17 N7 86.4(7) .
N8 C115 C17 C119 -144.1(6) .
C116 C115 C17 C119 98.4(8) .
C114 C115 C17 C119 -31.2(9) .
N8 C115 C17 C117 85.0(7) .
C116 C115 C17 C117 -32.5(9) .
C114 C115 C17 C117 -162.1(6) .
O17 C66 C67 F31 -151.8(7) .
C65 C66 C67 F31 29.7(11) .
O17 C66 C67 F33 88.5(9) .
C65 C66 C67 F33 -90.0(9) .
O17 C66 C67 F32 -32.3(10) .
C65 C66 C67 F32 149.1(8) .
O18 C64 C63 F36 61.3(9) .
C65 C64 C63 F36 -119.2(8) .
O18 C64 C63 F34 -56.7(9) .
C65 C64 C63 F34 122.9(8) .
O18 C64 C63 F35 -177.0(7) .
C65 C64 C63 F35 2.5(11) .
O22 C69 C68 F37 -34.5(9) .
C70 C69 C68 F37 148.0(7) .
O22 C69 C68 F39 83.8(8) .
C70 C69 C68 F39 -93.7(8) .
O22 C69 C68 F38 -156.2(7) .
C70 C69 C68 F38 26.3(10) .
C107 O34 C106 C105 -172.0(6) .
C104 C105 C106 O34 -126.5(9) .
O25 C75 C74 C73 133.7(9) .
O29 C102 C103 F66 -56.6(10) .
C101 C102 C103 F66 123.8(8) .
O29 C102 C103 F64 63.6(9) .
C101 C102 C103 F64 -116.0(9) .
O29 C102 C103 F65 -175.6(7) .
C101 C102 C103 F65 4.9(11) .
C3 C4 O3 Cu1 0.3(11) .
C5 C4 O3 Cu1 179.9(4) .
O1 Cu1 O3 C4 97.5(9) .
O4 Cu1 O3 C4 5.4(6) .
O2 Cu1 O3 C4 -161.5(6) .
O6 Cu1 O3 C4 -75.3(6) .
O33 Cu1 O3 C4 101.2(6) 1_645
